data_4317292
loop_
_publ_author_name
'Lisa F. Szczepura'
'David L. Cede\~no'
'Dean B. Johnson'
'Robert McDonald'
'Stanley A. Knott'
'Kristen M. Jeans'
'Jessica L. Durham'

_publ_section_title
;
 Substitution of the Terminal Chloride Ligands of [Re6S8Cl6]4- with
 Triethylphosphine: Photophysical and Electrochemical Properties of a New
 Series of [Re6S8]2+ Based Clusters
;
_journal_name_full 'Inorganic Chemistry'
_journal_page_first 11386
_journal_page_last 11394
_journal_paper_doi 10.1021/ic101348h
_journal_volume 49
_journal_year 2010
_chemical_formula_moiety 'C18 H45 Cl3 P3 Re6 S8, C16 H36 N, C2 H3 N'
_chemical_formula_sum 'C36 H84 Cl3 N2 P3 Re6 S8'
_chemical_formula_weight 2117.99
_chemical_name_systematic
;
?
;
_space_group_IT_number 14
_symmetry_cell_setting monoclinic
_symmetry_space_group_name_Hall '-P 2ybc'
_symmetry_space_group_name_H-M 'P 1 21/c 1'
_atom_sites_solution_hydrogens geom
_atom_sites_solution_primary direct
_atom_sites_solution_secondary difmap
_audit_creation_method SHELXL-97
_cell_angle_alpha 90.00
_cell_angle_beta 92.7268(5)
_cell_angle_gamma 90.00
_cell_formula_units_Z 4
_cell_length_a 16.3916(7)
_cell_length_b 17.2370(8)
_cell_length_c 20.6159(9)
_cell_measurement_reflns_used 9929
_cell_measurement_temperature 173(2)
_cell_measurement_theta_max 27.37
_cell_measurement_theta_min 2.29
_cell_volume 5818.3(4)
_computing_cell_refinement 'Bruker SAINT'
_computing_data_collection 'Bruker APEX2'
_computing_data_reduction 'Bruker SAINT'
_computing_molecular_graphics 'Bruker SHELXTL'
_computing_publication_material 'Bruker SHELXTL'
_computing_structure_refinement 'SHELXL-97 (Sheldrick, 2008)'
_computing_structure_solution 'DIRDIF-2008 (Beurskens et al., 2008)'
_diffrn_ambient_temperature 173(2)
_diffrn_measured_fraction_theta_full 0.996
_diffrn_measured_fraction_theta_max 0.996
_diffrn_measurement_device_type 'Bruker APEX-II CCD'
_diffrn_measurement_method '\w scans'
_diffrn_radiation_monochromator graphite
_diffrn_radiation_source 'fine-focus sealed tube'
_diffrn_radiation_type MoK\a
_diffrn_radiation_wavelength 0.71073
_diffrn_reflns_av_R_equivalents 0.0319
_diffrn_reflns_av_sigmaI/netI 0.0265
_diffrn_reflns_limit_h_max 21
_diffrn_reflns_limit_h_min -21
_diffrn_reflns_limit_k_max 22
_diffrn_reflns_limit_k_min -22
_diffrn_reflns_limit_l_max 26
_diffrn_reflns_limit_l_min -26
_diffrn_reflns_number 50334
_diffrn_reflns_theta_full 27.53
_diffrn_reflns_theta_max 27.53
_diffrn_reflns_theta_min 1.24
_exptl_absorpt_coefficient_mu 12.968
_exptl_absorpt_correction_T_max 0.5633
_exptl_absorpt_correction_T_min 0.0784
_exptl_absorpt_correction_type integration
_exptl_absorpt_process_details 'SADABS (Sheldrick, 2008)'
_exptl_crystal_colour orange
_exptl_crystal_density_diffrn 2.418
_exptl_crystal_density_method 'not measured'
_exptl_crystal_description plate
_exptl_crystal_F_000 3952
_exptl_crystal_size_max 0.40
_exptl_crystal_size_mid 0.13
_exptl_crystal_size_min 0.05
_refine_diff_density_max 1.446
_refine_diff_density_min -1.385
_refine_diff_density_rms 0.287
_refine_ls_extinction_method none
_refine_ls_goodness_of_fit_ref 1.114
_refine_ls_hydrogen_treatment constr
_refine_ls_matrix_type full
_refine_ls_number_parameters 524
_refine_ls_number_reflns 13351
_refine_ls_number_restraints 0
_refine_ls_restrained_S_all 1.114
_refine_ls_R_factor_all 0.0312
_refine_ls_R_factor_gt 0.0200
_refine_ls_shift/su_max 0.001
_refine_ls_shift/su_mean 0.000
_refine_ls_structure_factor_coef Fsqd
_refine_ls_weighting_details 'calc w=1/[\s^2^(Fo^2^)+(0.0274P)^2^+0.0000P] where P=(Fo^2^+2Fc^2^)/3'
_refine_ls_weighting_scheme calc
_refine_ls_wR_factor_gt 0.0475
_refine_ls_wR_factor_ref 0.0570
_reflns_number_gt 11082
_reflns_number_total 13351
_reflns_threshold_expression I>2\s(I)
_cod_data_source_file ic101348h_si_002_3.cif
_cod_data_source_block isu1002
_cod_depositor_comments
;
The following automatic conversions were performed:

'_symmetry_cell_setting' value 'Monoclinic' changed to 'monoclinic'
according to the built-in table from CIF Core dictionary named
'cif_core.dic' version 2.4.1 from 2010-06-29.

Automatic conversion script
Id: cif_fix_values 1646 2011-03-28 12:23:43Z adriana 
;
_cod_original_sg_symbol_H-M 'P 21/c'
_cod_database_code 4317292

loop_
_symmetry_equiv_pos_as_xyz
'x, y, z'
'-x, y+1/2, -z+1/2'
'-x, -y, -z'
'x, -y-1/2, z-1/2'

loop_
_atom_site_label
_atom_site_type_symbol
_atom_site_fract_x
_atom_site_fract_y
_atom_site_fract_z
_atom_site_U_iso_or_equiv
_atom_site_adp_type
_atom_site_occupancy
_atom_site_symmetry_multiplicity
_atom_site_calc_flag
_atom_site_refinement_flags
_atom_site_disorder_assembly
_atom_site_disorder_group
Re1 Re 0.185139(11) 0.092246(9) 0.149141(8) 0.01611(4) Uani 1 1 d . . .
Re2 Re 0.249143(11) 0.219224(10) 0.196892(8) 0.01658(4) Uani 1 1 d . . .
Re3 Re 0.100953(11) 0.180292(10) 0.223320(8) 0.01674(4) Uani 1 1 d . . .
Re4 Re 0.061748(10) 0.171177(9) 0.099590(8) 0.01633(4) Uani 1 1 d . . .
Re5 Re 0.209793(11) 0.209880(9) 0.073069(8) 0.01623(4) Uani 1 1 d . . .
Re6 Re 0.125825(11) 0.298224(9) 0.148160(8) 0.01678(4) Uani 1 1 d . . .
Cl1 Cl 0.22617(7) -0.04376(6) 0.15102(5) 0.0256(2) Uani 1 1 d . . .
Cl2 Cl 0.37331(7) 0.25388(7) 0.26035(5) 0.0278(2) Uani 1 1 d . . .
Cl3 Cl 0.02980(7) 0.16377(7) 0.32252(5) 0.0270(2) Uani 1 1 d . . .
S1 S 0.21887(7) 0.10890(6) 0.26310(5) 0.0201(2) Uani 1 1 d . . .
S2 S 0.04562(7) 0.06413(6) 0.17253(5) 0.0201(2) Uani 1 1 d . . .
S3 S 0.14663(7) 0.09152(6) 0.03508(5) 0.0191(2) Uani 1 1 d . . .
S4 S 0.31961(7) 0.13599(6) 0.12382(5) 0.0194(2) Uani 1 1 d . . .
S5 S 0.16375(7) 0.29825(6) 0.26216(5) 0.0203(2) Uani 1 1 d . . .
S6 S -0.00886(7) 0.25457(6) 0.17197(5) 0.0206(2) Uani 1 1 d . . .
S7 S 0.09146(7) 0.28206(6) 0.03390(5) 0.0206(2) Uani 1 1 d . . .
S8 S 0.26493(7) 0.32597(6) 0.12286(5) 0.0205(2) Uani 1 1 d . . .
P1 P -0.06227(7) 0.14474(7) 0.03058(5) 0.0201(2) Uani 1 1 d . . .
P2 P 0.28313(8) 0.22952(7) -0.02753(5) 0.0214(2) Uani 1 1 d . . .
P3 P 0.08898(8) 0.43702(7) 0.14896(6) 0.0264(3) Uani 1 1 d . . .
C11 C -0.1367(3) 0.0813(3) 0.0661(2) 0.0290(11) Uani 1 1 d . . .
H11A H -0.1812 0.0708 0.0332 0.035 Uiso 1 1 calc R . .
H11B H -0.1100 0.0312 0.0772 0.035 Uiso 1 1 calc R . .
C12 C -0.1738(3) 0.1139(3) 0.1268(2) 0.0392(13) Uani 1 1 d . . .
H12A H -0.2135 0.0769 0.1427 0.047 Uiso 1 1 calc R . .
H12B H -0.2012 0.1631 0.1162 0.047 Uiso 1 1 calc R . .
H12C H -0.1304 0.1227 0.1604 0.047 Uiso 1 1 calc R . .
C13 C -0.0457(3) 0.0987(3) -0.0476(2) 0.0264(10) Uani 1 1 d . . .
H13A H -0.0191 0.0479 -0.0392 0.032 Uiso 1 1 calc R . .
H13B H -0.0997 0.0883 -0.0695 0.032 Uiso 1 1 calc R . .
C14 C 0.0056(3) 0.1438(3) -0.0943(2) 0.0349(12) Uani 1 1 d . . .
H14A H 0.0114 0.1135 -0.1340 0.042 Uiso 1 1 calc R . .
H14B H 0.0597 0.1539 -0.0738 0.042 Uiso 1 1 calc R . .
H14C H -0.0213 0.1932 -0.1052 0.042 Uiso 1 1 calc R . .
C15 C -0.1190(3) 0.2332(3) 0.0101(2) 0.0276(11) Uani 1 1 d . . .
H15A H -0.1249 0.2633 0.0505 0.033 Uiso 1 1 calc R . .
H15B H -0.0860 0.2648 -0.0189 0.033 Uiso 1 1 calc R . .
C16 C -0.2041(3) 0.2223(3) -0.0227(3) 0.0390(13) Uani 1 1 d . . .
H16A H -0.2292 0.2731 -0.0311 0.047 Uiso 1 1 calc R . .
H16B H -0.2383 0.1921 0.0058 0.047 Uiso 1 1 calc R . .
H16C H -0.1993 0.1946 -0.0639 0.047 Uiso 1 1 calc R . .
C21 C 0.2383(3) 0.3007(3) -0.0839(2) 0.0292(11) Uani 1 1 d . . .
H21A H 0.2698 0.3006 -0.1237 0.035 Uiso 1 1 calc R . .
H21B H 0.1819 0.2843 -0.0964 0.035 Uiso 1 1 calc R . .
C22 C 0.2357(4) 0.3832(3) -0.0580(2) 0.0371(13) Uani 1 1 d . . .
H22A H 0.2086 0.4170 -0.0906 0.044 Uiso 1 1 calc R . .
H22B H 0.2915 0.4018 -0.0485 0.044 Uiso 1 1 calc R . .
H22C H 0.2053 0.3842 -0.0182 0.044 Uiso 1 1 calc R . .
C23 C 0.3889(3) 0.2615(3) -0.0097(2) 0.0309(11) Uani 1 1 d . . .
H23A H 0.3885 0.3010 0.0252 0.037 Uiso 1 1 calc R . .
H23B H 0.4207 0.2166 0.0075 0.037 Uiso 1 1 calc R . .
C24 C 0.4329(3) 0.2953(3) -0.0658(3) 0.0421(14) Uani 1 1 d . . .
H24A H 0.4887 0.3093 -0.0513 0.051 Uiso 1 1 calc R . .
H24B H 0.4039 0.3417 -0.0820 0.051 Uiso 1 1 calc R . .
H24C H 0.4346 0.2568 -0.1007 0.051 Uiso 1 1 calc R . .
C25 C 0.2912(3) 0.1447(3) -0.0804(2) 0.0282(11) Uani 1 1 d . . .
H25A H 0.2354 0.1296 -0.0963 0.034 Uiso 1 1 calc R . .
H25B H 0.3216 0.1600 -0.1187 0.034 Uiso 1 1 calc R . .
C26 C 0.3328(3) 0.0734(3) -0.0496(3) 0.0390(13) Uani 1 1 d . . .
H26A H 0.3313 0.0307 -0.0809 0.047 Uiso 1 1 calc R . .
H26B H 0.3040 0.0580 -0.0110 0.047 Uiso 1 1 calc R . .
H26C H 0.3897 0.0860 -0.0370 0.047 Uiso 1 1 calc R . .
C31 C 0.1288(3) 0.4917(3) 0.2191(3) 0.0381(13) Uani 1 1 d . . .
H31A H 0.1080 0.5456 0.2158 0.046 Uiso 1 1 calc R . .
H31B H 0.1077 0.4685 0.2589 0.046 Uiso 1 1 calc R . .
C32 C 0.2216(3) 0.4939(3) 0.2257(3) 0.0458(15) Uani 1 1 d . . .
H32A H 0.2388 0.5227 0.2650 0.055 Uiso 1 1 calc R . .
H32B H 0.2430 0.5196 0.1876 0.055 Uiso 1 1 calc R . .
H32C H 0.2429 0.4408 0.2287 0.055 Uiso 1 1 calc R . .
C33 C 0.1284(3) 0.4867(3) 0.0786(2) 0.0342(12) Uani 1 1 d . . .
H33A H 0.1878 0.4762 0.0778 0.041 Uiso 1 1 calc R . .
H33B H 0.1024 0.4634 0.0389 0.041 Uiso 1 1 calc R . .
C34 C 0.1155(4) 0.5750(3) 0.0755(3) 0.0511(16) Uani 1 1 d . . .
H34A H 0.1346 0.5949 0.0343 0.061 Uiso 1 1 calc R . .
H34B H 0.1463 0.5998 0.1118 0.061 Uiso 1 1 calc R . .
H34C H 0.0572 0.5867 0.0784 0.061 Uiso 1 1 calc R . .
C35 C -0.0209(4) 0.4590(3) 0.1522(3) 0.0528(17) Uani 1 1 d . . .
H35A H -0.0448 0.4268 0.1863 0.063 Uiso 1 1 calc R . .
H35B H -0.0279 0.5141 0.1640 0.063 Uiso 1 1 calc R . .
C36 C -0.0623(5) 0.4444(4) 0.0924(4) 0.085(3) Uani 1 1 d . . .
H36A H -0.1199 0.4587 0.0951 0.103 Uiso 1 1 calc R . .
H36B H -0.0583 0.3891 0.0819 0.103 Uiso 1 1 calc R . .
H36C H -0.0378 0.4751 0.0584 0.103 Uiso 1 1 calc R . .
N1 N 0.5126(2) 0.4957(2) 0.23909(19) 0.0281(9) Uani 1 1 d . . .
C41 C 0.5991(3) 0.4920(3) 0.2164(2) 0.0301(11) Uani 1 1 d . . .
H41A H 0.6373 0.5013 0.2542 0.036 Uiso 1 1 calc R . .
H41B H 0.6065 0.5345 0.1850 0.036 Uiso 1 1 calc R . .
C42 C 0.6224(3) 0.4154(3) 0.1846(3) 0.0411(14) Uani 1 1 d . . .
H42A H 0.6141 0.3719 0.2150 0.049 Uiso 1 1 calc R . .
H42B H 0.5868 0.4066 0.1451 0.049 Uiso 1 1 calc R . .
C43 C 0.7110(3) 0.4176(3) 0.1666(3) 0.0386(13) Uani 1 1 d . . .
H43A H 0.7463 0.4243 0.2065 0.046 Uiso 1 1 calc R . .
H43B H 0.7196 0.4628 0.1381 0.046 Uiso 1 1 calc R . .
C44 C 0.7359(4) 0.3442(4) 0.1320(3) 0.0534(17) Uani 1 1 d . . .
H44A H 0.7929 0.3487 0.1201 0.064 Uiso 1 1 calc R . .
H44B H 0.7008 0.3370 0.0927 0.064 Uiso 1 1 calc R . .
H44C H 0.7302 0.2996 0.1609 0.064 Uiso 1 1 calc R . .
C45 C 0.5001(3) 0.4363(3) 0.2917(2) 0.0357(12) Uani 1 1 d . . .
H45A H 0.5149 0.3846 0.2751 0.043 Uiso 1 1 calc R . .
H45B H 0.4413 0.4350 0.3007 0.043 Uiso 1 1 calc R . .
C46 C 0.5489(3) 0.4506(3) 0.3557(3) 0.0397(13) Uani 1 1 d . . .
H46A H 0.6049 0.4677 0.3466 0.048 Uiso 1 1 calc R . .
H46B H 0.5226 0.4923 0.3804 0.048 Uiso 1 1 calc R . .
C47 C 0.5529(4) 0.3764(4) 0.3961(3) 0.0517(16) Uani 1 1 d . . .
H47A H 0.4968 0.3568 0.4013 0.062 Uiso 1 1 calc R . .
H47B H 0.5833 0.3364 0.3727 0.062 Uiso 1 1 calc R . .
C48 C 0.5937(5) 0.3890(4) 0.4619(3) 0.073(2) Uani 1 1 d . . .
H48A H 0.5963 0.3397 0.4856 0.088 Uiso 1 1 calc R . .
H48B H 0.5623 0.4268 0.4860 0.088 Uiso 1 1 calc R . .
H48C H 0.6491 0.4087 0.4570 0.088 Uiso 1 1 calc R . .
C49 C 0.4503(3) 0.4779(3) 0.1847(2) 0.0341(12) Uani 1 1 d . . .
H49A H 0.3952 0.4802 0.2023 0.041 Uiso 1 1 calc R . .
H49B H 0.4591 0.4240 0.1699 0.041 Uiso 1 1 calc R . .
C50 C 0.4516(3) 0.5310(3) 0.1262(2) 0.0393(13) Uani 1 1 d . . .
H50A H 0.5067 0.5303 0.1085 0.047 Uiso 1 1 calc R . .
H50B H 0.4397 0.5848 0.1397 0.047 Uiso 1 1 calc R . .
C51 C 0.3885(4) 0.5055(4) 0.0736(3) 0.0570(18) Uani 1 1 d . . .
H51A H 0.4029 0.4529 0.0585 0.068 Uiso 1 1 calc R . .
H51B H 0.3344 0.5022 0.0927 0.068 Uiso 1 1 calc R . .
C52 C 0.3826(5) 0.5589(4) 0.0165(3) 0.076(2) Uani 1 1 d . . .
H52A H 0.3472 0.5358 -0.0179 0.091 Uiso 1 1 calc R . .
H52B H 0.4372 0.5673 0.0003 0.091 Uiso 1 1 calc R . .
H52C H 0.3597 0.6087 0.0295 0.091 Uiso 1 1 calc R . .
C53 C 0.5011(3) 0.5780(3) 0.2647(2) 0.0314(11) Uani 1 1 d . . .
H53A H 0.5424 0.5873 0.3005 0.038 Uiso 1 1 calc R . .
H53B H 0.5120 0.6152 0.2296 0.038 Uiso 1 1 calc R . .
C54 C 0.4177(3) 0.5947(3) 0.2891(3) 0.0462(15) Uani 1 1 d . . .
H54A H 0.4071 0.5597 0.3259 0.055 Uiso 1 1 calc R . .
H54B H 0.3756 0.5846 0.2541 0.055 Uiso 1 1 calc R . .
C55 C 0.4115(4) 0.6801(4) 0.3117(3) 0.0552(17) Uani 1 1 d . . .
H55A H 0.4257 0.7141 0.2752 0.066 Uiso 1 1 calc R . .
H55B H 0.3539 0.6909 0.3210 0.066 Uiso 1 1 calc R . .
C56 C 0.4630(4) 0.7017(4) 0.3689(3) 0.072(2) Uani 1 1 d . . .
H56A H 0.4568 0.7573 0.3775 0.087 Uiso 1 1 calc R . .
H56B H 0.5202 0.6903 0.3609 0.087 Uiso 1 1 calc R . .
H56C H 0.4464 0.6720 0.4065 0.087 Uiso 1 1 calc R . .
N1S N 0.3017(5) 0.6900(5) 0.1688(4) 0.100(3) Uani 1 1 d . . .
C1S C 0.2449(5) 0.7195(4) 0.1858(3) 0.061(2) Uani 1 1 d . . .
C2S C 0.1736(4) 0.7563(4) 0.2071(3) 0.0600(18) Uani 1 1 d . . .
H2SA H 0.1732 0.8108 0.1935 0.072 Uiso 1 1 calc R . .
H2SB H 0.1731 0.7535 0.2546 0.072 Uiso 1 1 calc R . .
H2SC H 0.1251 0.7301 0.1881 0.072 Uiso 1 1 calc R . .

loop_
_atom_site_aniso_label
_atom_site_aniso_U_11
_atom_site_aniso_U_22
_atom_site_aniso_U_33
_atom_site_aniso_U_23
_atom_site_aniso_U_13
_atom_site_aniso_U_12
Re1 0.02005(9) 0.01147(8) 0.01662(8) -0.00071(6) -0.00103(7) 0.00084(6)
Re2 0.01949(9) 0.01387(9) 0.01620(8) -0.00197(6) -0.00094(7) -0.00040(6)
Re3 0.02031(9) 0.01249(9) 0.01742(8) -0.00045(6) 0.00094(7) -0.00009(6)
Re4 0.01912(9) 0.01159(8) 0.01803(8) -0.00011(6) -0.00174(7) -0.00048(6)
Re5 0.01985(9) 0.01289(9) 0.01584(8) -0.00048(6) -0.00029(7) -0.00052(6)
Re6 0.01988(9) 0.01069(8) 0.01970(8) -0.00070(6) 0.00022(7) -0.00028(6)
Cl1 0.0299(6) 0.0150(5) 0.0313(6) -0.0013(4) -0.0045(5) 0.0034(4)
Cl2 0.0243(6) 0.0321(7) 0.0266(6) -0.0070(5) -0.0051(5) -0.0026(5)
Cl3 0.0339(7) 0.0234(6) 0.0244(5) 0.0006(5) 0.0081(5) -0.0016(5)
S1 0.0242(6) 0.0184(6) 0.0174(5) 0.0009(4) -0.0017(4) 0.0018(4)
S2 0.0237(6) 0.0138(5) 0.0226(5) 0.0011(4) 0.0009(4) -0.0012(4)
S3 0.0232(6) 0.0152(5) 0.0187(5) -0.0029(4) -0.0012(4) -0.0009(4)
S4 0.0211(6) 0.0175(5) 0.0196(5) -0.0014(4) -0.0004(4) 0.0013(4)
S5 0.0240(6) 0.0167(5) 0.0202(5) -0.0041(4) 0.0016(4) -0.0002(4)
S6 0.0205(6) 0.0156(5) 0.0257(5) 0.0003(4) 0.0019(5) 0.0006(4)
S7 0.0241(6) 0.0154(5) 0.0218(5) 0.0032(4) -0.0024(5) 0.0002(4)
S8 0.0232(6) 0.0158(5) 0.0224(5) -0.0012(4) 0.0015(5) -0.0024(4)
P1 0.0210(6) 0.0149(6) 0.0239(6) -0.0001(5) -0.0034(5) -0.0014(4)
P2 0.0269(6) 0.0193(6) 0.0179(5) -0.0009(5) 0.0015(5) -0.0013(5)
P3 0.0249(6) 0.0126(6) 0.0422(7) -0.0012(5) 0.0062(6) 0.0005(5)
C11 0.030(3) 0.021(2) 0.036(3) 0.001(2) -0.003(2) -0.003(2)
C12 0.036(3) 0.046(4) 0.037(3) 0.001(3) 0.010(2) -0.007(3)
C13 0.034(3) 0.021(2) 0.023(2) -0.0035(19) -0.008(2) -0.001(2)
C14 0.042(3) 0.038(3) 0.025(2) -0.001(2) 0.000(2) -0.005(2)
C15 0.031(3) 0.019(2) 0.032(3) 0.000(2) -0.009(2) 0.003(2)
C16 0.033(3) 0.036(3) 0.047(3) 0.003(3) -0.014(3) 0.006(2)
C21 0.038(3) 0.030(3) 0.019(2) 0.004(2) 0.002(2) 0.004(2)
C22 0.056(4) 0.024(3) 0.032(3) 0.009(2) 0.008(3) 0.003(2)
C23 0.030(3) 0.038(3) 0.026(2) 0.000(2) 0.001(2) -0.009(2)
C24 0.032(3) 0.047(4) 0.048(3) 0.002(3) 0.011(3) -0.009(3)
C25 0.035(3) 0.027(3) 0.023(2) -0.003(2) 0.006(2) -0.001(2)
C26 0.048(3) 0.024(3) 0.046(3) -0.006(2) 0.014(3) 0.009(2)
C31 0.045(3) 0.024(3) 0.047(3) -0.013(2) 0.014(3) -0.004(2)
C32 0.045(4) 0.038(3) 0.056(3) -0.023(3) 0.011(3) -0.016(3)
C33 0.035(3) 0.022(3) 0.046(3) 0.007(2) 0.008(2) 0.000(2)
C34 0.065(4) 0.022(3) 0.068(4) 0.005(3) 0.019(3) -0.004(3)
C35 0.045(4) 0.015(3) 0.096(5) 0.006(3) -0.016(4) 0.006(2)
C36 0.074(6) 0.056(5) 0.127(8) 0.026(5) 0.013(6) 0.007(4)
N1 0.024(2) 0.023(2) 0.037(2) 0.0022(18) -0.0028(18) -0.0061(17)
C41 0.027(3) 0.025(3) 0.038(3) -0.002(2) 0.001(2) -0.006(2)
C42 0.034(3) 0.036(3) 0.054(3) -0.004(3) 0.004(3) -0.007(2)
C43 0.039(3) 0.034(3) 0.043(3) -0.006(2) 0.008(3) -0.003(2)
C44 0.050(4) 0.044(4) 0.068(4) -0.012(3) 0.016(3) -0.005(3)
C45 0.031(3) 0.031(3) 0.045(3) 0.006(2) -0.001(2) -0.009(2)
C46 0.032(3) 0.042(3) 0.046(3) 0.008(3) 0.004(3) -0.006(2)
C47 0.048(4) 0.054(4) 0.054(4) 0.017(3) 0.007(3) 0.006(3)
C48 0.078(6) 0.088(6) 0.053(4) 0.030(4) 0.005(4) 0.002(5)
C49 0.026(3) 0.034(3) 0.042(3) -0.001(2) -0.001(2) -0.011(2)
C50 0.040(3) 0.039(3) 0.038(3) -0.002(2) -0.003(2) -0.013(3)
C51 0.061(4) 0.060(4) 0.048(3) 0.004(3) -0.017(3) -0.024(3)
C52 0.090(6) 0.084(6) 0.051(4) 0.016(4) -0.031(4) -0.035(5)
C53 0.028(3) 0.024(3) 0.042(3) -0.001(2) -0.002(2) -0.004(2)
C54 0.025(3) 0.042(4) 0.071(4) -0.006(3) -0.004(3) 0.005(2)
C55 0.041(4) 0.057(4) 0.067(4) -0.012(3) 0.000(3) 0.012(3)
C56 0.066(5) 0.092(6) 0.058(4) -0.019(4) -0.002(4) 0.040(4)
N1S 0.089(6) 0.109(7) 0.099(6) 0.021(5) -0.014(5) 0.035(5)
C1S 0.067(5) 0.058(5) 0.055(4) 0.021(3) -0.019(4) -0.004(4)
C2S 0.055(4) 0.063(5) 0.062(4) 0.003(4) -0.003(4) -0.014(4)

loop_
_atom_type_symbol
_atom_type_description
_atom_type_scat_dispersion_real
_atom_type_scat_dispersion_imag
_atom_type_scat_source
C C 0.0033 0.0016 'International Tables Vol C Tables 4.2.6.8 and 6.1.1.4'
H H 0.0000 0.0000 'International Tables Vol C Tables 4.2.6.8 and 6.1.1.4'
N N 0.0061 0.0033 'International Tables Vol C Tables 4.2.6.8 and 6.1.1.4'
P P 0.1023 0.0942 'International Tables Vol C Tables 4.2.6.8 and 6.1.1.4'
S S 0.1246 0.1234 'International Tables Vol C Tables 4.2.6.8 and 6.1.1.4'
Cl Cl 0.1484 0.1585 'International Tables Vol C Tables 4.2.6.8 and 6.1.1.4'
Re Re -1.0185 7.2310 'International Tables Vol C Tables 4.2.6.8 and 6.1.1.4'

loop_
_geom_angle_atom_site_label_1
_geom_angle_atom_site_label_2
_geom_angle_atom_site_label_3
_geom_angle
_geom_angle_site_symmetry_1
_geom_angle_site_symmetry_3
_geom_angle_publ_flag
S1 Re1 S3 173.19(4) . . ?
S1 Re1 S2 90.27(4) . . ?
S3 Re1 S2 89.26(4) . . ?
S1 Re1 S4 90.23(4) . . ?
S3 Re1 S4 89.43(4) . . ?
S2 Re1 S4 173.24(4) . . ?
S1 Re1 Cl1 92.80(4) . . ?
S3 Re1 Cl1 94.01(4) . . ?
S2 Re1 Cl1 93.85(4) . . ?
S4 Re1 Cl1 92.85(4) . . ?
S1 Re1 Re3 57.25(3) . . ?
S3 Re1 Re3 117.16(3) . . ?
S2 Re1 Re3 57.56(3) . . ?
S4 Re1 Re3 117.49(3) . . ?
Cl1 Re1 Re3 134.92(3) . . ?
S1 Re1 Re2 57.31(3) . . ?
S3 Re1 Re2 117.18(3) . . ?
S2 Re1 Re2 117.60(3) . . ?
S4 Re1 Re2 57.45(3) . . ?
Cl1 Re1 Re2 134.20(3) . . ?
Re3 Re1 Re2 60.093(7) . . ?
S1 Re1 Re4 117.31(3) . . ?
S3 Re1 Re4 57.09(3) . . ?
S2 Re1 Re4 57.10(3) . . ?
S4 Re1 Re4 116.91(3) . . ?
Cl1 Re1 Re4 135.77(3) . . ?
Re3 Re1 Re4 60.100(7) . . ?
Re2 Re1 Re4 90.034(8) . . ?
S1 Re1 Re5 117.38(3) . . ?
S3 Re1 Re5 57.10(3) . . ?
S2 Re1 Re5 116.92(3) . . ?
S4 Re1 Re5 57.10(3) . . ?
Cl1 Re1 Re5 134.98(3) . . ?
Re3 Re1 Re5 90.094(8) . . ?
Re2 Re1 Re5 60.114(7) . . ?
Re4 Re1 Re5 59.841(7) . . ?
S1 Re2 S5 89.37(4) . . ?
S1 Re2 S8 173.16(4) . . ?
S5 Re2 S8 90.27(4) . . ?
S1 Re2 S4 90.11(4) . . ?
S5 Re2 S4 172.98(4) . . ?
S8 Re2 S4 89.41(4) . . ?
S1 Re2 Cl2 94.51(4) . . ?
S5 Re2 Cl2 93.10(4) . . ?
S8 Re2 Cl2 92.33(4) . . ?
S4 Re2 Cl2 93.92(4) . . ?
S1 Re2 Re6 117.11(3) . . ?
S5 Re2 Re6 57.17(3) . . ?
S8 Re2 Re6 57.37(3) . . ?
S4 Re2 Re6 117.17(3) . . ?
Cl2 Re2 Re6 133.81(3) . . ?
S1 Re2 Re1 57.26(3) . . ?
S5 Re2 Re1 116.92(3) . . ?
S8 Re2 Re1 117.13(3) . . ?
S4 Re2 Re1 57.31(3) . . ?
Cl2 Re2 Re1 136.06(3) . . ?
Re6 Re2 Re1 90.132(8) . . ?
S1 Re2 Re3 57.16(3) . . ?
S5 Re2 Re3 57.05(3) . . ?
S8 Re2 Re3 117.28(3) . . ?
S4 Re2 Re3 117.16(3) . . ?
Cl2 Re2 Re3 135.53(3) . . ?
Re6 Re2 Re3 59.974(7) . . ?
Re1 Re2 Re3 59.898(6) . . ?
S1 Re2 Re5 117.28(3) . . ?
S5 Re2 Re5 117.28(3) . . ?
S8 Re2 Re5 57.10(3) . . ?
S4 Re2 Re5 57.04(3) . . ?
Cl2 Re2 Re5 134.49(3) . . ?
Re6 Re2 Re5 60.163(6) . . ?
Re1 Re2 Re5 60.062(6) . . ?
Re3 Re2 Re5 89.951(7) . . ?
S5 Re3 S1 89.70(4) . . ?
S5 Re3 S6 89.77(4) . . ?
S1 Re3 S6 173.26(4) . . ?
S5 Re3 S2 173.30(4) . . ?
S1 Re3 S2 90.16(4) . . ?
S6 Re3 S2 89.58(4) . . ?
S5 Re3 Cl3 91.95(4) . . ?
S1 Re3 Cl3 93.64(4) . . ?
S6 Re3 Cl3 93.09(4) . . ?
S2 Re3 Cl3 94.74(4) . . ?
S5 Re3 Re1 117.40(3) . . ?
S1 Re3 Re1 57.34(3) . . ?
S6 Re3 Re1 117.25(3) . . ?
S2 Re3 Re1 57.29(3) . . ?
Cl3 Re3 Re1 136.06(3) . . ?
S5 Re3 Re6 57.27(3) . . ?
S1 Re3 Re6 117.23(3) . . ?
S6 Re3 Re6 57.20(3) . . ?
S2 Re3 Re6 117.13(3) . . ?
Cl3 Re3 Re6 133.75(3) . . ?
Re1 Re3 Re6 90.183(8) . . ?
S5 Re3 Re2 57.42(3) . . ?
S1 Re3 Re2 57.30(3) . . ?
S6 Re3 Re2 117.11(3) . . ?
S2 Re3 Re2 117.25(3) . . ?
Cl3 Re3 Re2 134.40(3) . . ?
Re1 Re3 Re2 60.009(7) . . ?
Re6 Re3 Re2 59.950(6) . . ?
S5 Re3 Re4 117.37(3) . . ?
S1 Re3 Re4 117.40(3) . . ?
S6 Re3 Re4 57.19(3) . . ?
S2 Re3 Re4 57.02(3) . . ?
Cl3 Re3 Re4 135.59(3) . . ?
Re1 Re3 Re4 60.103(6) . . ?
Re6 Re3 Re4 60.135(7) . . ?
Re2 Re3 Re4 89.988(7) . . ?
S3 Re5 S4 89.67(4) . . ?
S3 Re5 S8 173.21(4) . . ?
S4 Re5 S8 89.81(4) . . ?
S3 Re5 S7 90.10(4) . . ?
S4 Re5 S7 173.24(4) . . ?
S8 Re5 S7 89.63(4) . . ?
S3 Re5 P2 93.56(4) . . ?
S4 Re5 P2 93.09(4) . . ?
S8 Re5 P2 93.22(4) . . ?
S7 Re5 P2 93.67(4) . . ?
S3 Re5 Re4 57.21(3) . . ?
S4 Re5 Re4 117.36(3) . . ?
S8 Re5 Re4 117.34(3) . . ?
S7 Re5 Re4 57.23(3) . . ?
P2 Re5 Re4 135.10(3) . . ?
S3 Re5 Re1 57.23(3) . . ?
S4 Re5 Re1 57.33(3) . . ?
S8 Re5 Re1 117.14(3) . . ?
S7 Re5 Re1 117.24(3) . . ?
P2 Re5 Re1 135.04(3) . . ?
Re4 Re5 Re1 60.058(6) . . ?
S3 Re5 Re2 117.02(3) . . ?
S4 Re5 Re2 57.41(2) . . ?
S8 Re5 Re2 57.35(3) . . ?
S7 Re5 Re2 116.97(3) . . ?
P2 Re5 Re2 134.91(3) . . ?
Re4 Re5 Re2 89.992(7) . . ?
Re1 Re5 Re2 59.824(6) . . ?
S3 Re5 Re6 117.23(3) . . ?
S4 Re5 Re6 117.13(3) . . ?
S8 Re5 Re6 57.29(3) . . ?
S7 Re5 Re6 57.25(3) . . ?
P2 Re5 Re6 135.20(3) . . ?
Re4 Re5 Re6 60.076(7) . . ?
Re1 Re5 Re6 89.757(8) . . ?
Re2 Re5 Re6 59.753(7) . . ?
S5 Re6 S6 89.87(4) . . ?
S5 Re6 S8 90.47(4) . . ?
S6 Re6 S8 173.20(4) . . ?
S5 Re6 S7 173.23(4) . . ?
S6 Re6 S7 89.38(4) . . ?
S8 Re6 S7 89.48(4) . . ?
S5 Re6 P3 92.59(4) . . ?
S6 Re6 P3 94.28(4) . . ?
S8 Re6 P3 92.49(4) . . ?
S7 Re6 P3 94.17(4) . . ?
S5 Re6 Re2 57.43(3) . . ?
S6 Re6 Re2 117.50(3) . . ?
S8 Re6 Re2 57.42(3) . . ?
S7 Re6 Re2 117.27(3) . . ?
P3 Re6 Re2 133.74(3) . . ?
S5 Re6 Re3 57.16(3) . . ?
S6 Re6 Re3 57.47(3) . . ?
S8 Re6 Re3 117.44(3) . . ?
S7 Re6 Re3 117.12(3) . . ?
P3 Re6 Re3 135.12(3) . . ?
Re2 Re6 Re3 60.076(7) . . ?
S5 Re6 Re4 117.16(3) . . ?
S6 Re6 Re4 57.23(3) . . ?
S8 Re6 Re4 116.82(3) . . ?
S7 Re6 Re4 57.11(3) . . ?
P3 Re6 Re4 136.25(3) . . ?
Re2 Re6 Re4 90.004(8) . . ?
Re3 Re6 Re4 60.038(7) . . ?
S5 Re6 Re5 117.46(3) . . ?
S6 Re6 Re5 116.97(3) . . ?
S8 Re6 Re5 57.09(3) . . ?
S7 Re6 Re5 57.22(3) . . ?
P3 Re6 Re5 134.89(3) . . ?
Re2 Re6 Re5 60.084(7) . . ?
Re3 Re6 Re5 89.964(8) . . ?
Re4 Re6 Re5 59.767(7) . . ?
S3 Re4 S2 89.51(4) . . ?
S3 Re4 S7 90.25(4) . . ?
S2 Re4 S7 173.55(4) . . ?
S3 Re4 S6 173.19(4) . . ?
S2 Re4 S6 90.01(4) . . ?
S7 Re4 S6 89.47(4) . . ?
S3 Re4 P1 93.33(4) . . ?
S2 Re4 P1 96.14(4) . . ?
S7 Re4 P1 90.31(4) . . ?
S6 Re4 P1 93.47(4) . . ?
S3 Re4 Re5 57.25(3) . . ?
S2 Re4 Re5 117.40(3) . . ?
S7 Re4 Re5 57.43(3) . . ?
S6 Re4 Re5 117.27(3) . . ?
P1 Re4 Re5 132.67(3) . . ?
S3 Re4 Re3 117.02(3) . . ?
S2 Re4 Re3 57.52(3) . . ?
S7 Re4 Re3 117.14(3) . . ?
S6 Re4 Re3 57.36(3) . . ?
P1 Re4 Re3 137.20(3) . . ?
Re5 Re4 Re3 90.069(7) . . ?
S3 Re4 Re1 57.26(3) . . ?
S2 Re4 Re1 57.32(3) . . ?
S7 Re4 Re1 117.48(3) . . ?
S6 Re4 Re1 117.12(3) . . ?
P1 Re4 Re1 137.09(3) . . ?
Re5 Re4 Re1 60.101(7) . . ?
Re3 Re4 Re1 59.797(6) . . ?
S3 Re4 Re6 117.35(3) . . ?
S2 Re4 Re6 117.31(3) . . ?
S7 Re4 Re6 57.34(3) . . ?
S6 Re4 Re6 57.14(3) . . ?
P1 Re4 Re6 133.01(3) . . ?
Re5 Re4 Re6 60.157(6) . . ?
Re3 Re4 Re6 59.828(6) . . ?
Re1 Re4 Re6 89.828(8) . . ?
Re3 S1 Re1 65.41(3) . . ?
Re3 S1 Re2 65.53(3) . . ?
Re1 S1 Re2 65.43(3) . . ?
Re4 S2 Re1 65.57(3) . . ?
Re4 S2 Re3 65.46(3) . . ?
Re1 S2 Re3 65.14(3) . . ?
Re4 S3 Re5 65.54(3) . . ?
Re4 S3 Re1 65.65(3) . . ?
Re5 S3 Re1 65.66(3) . . ?
Re5 S4 Re1 65.57(3) . . ?
Re5 S4 Re2 65.55(3) . . ?
Re1 S4 Re2 65.24(3) . . ?
Re3 S5 Re6 65.57(3) . . ?
Re3 S5 Re2 65.54(3) . . ?
Re6 S5 Re2 65.40(3) . . ?
Re6 S6 Re4 65.63(3) . . ?
Re6 S6 Re3 65.33(3) . . ?
Re4 S6 Re3 65.45(3) . . ?
Re4 S7 Re5 65.33(3) . . ?
Re4 S7 Re6 65.55(3) . . ?
Re5 S7 Re6 65.53(3) . . ?
Re5 S8 Re6 65.63(3) . . ?
Re5 S8 Re2 65.55(3) . . ?
Re6 S8 Re2 65.22(3) . . ?
C11 P1 C15 104.5(2) . . ?
C11 P1 C13 103.0(2) . . ?
C15 P1 C13 104.8(2) . . ?
C11 P1 Re4 115.39(16) . . ?
C15 P1 Re4 112.08(15) . . ?
C13 P1 Re4 115.81(16) . . ?
C21 P2 C25 101.3(2) . . ?
C21 P2 C23 105.8(2) . . ?
C25 P2 C23 105.4(2) . . ?
C21 P2 Re5 115.52(16) . . ?
C25 P2 Re5 116.22(16) . . ?
C23 P2 Re5 111.41(15) . . ?
C31 P3 C33 105.1(2) . . ?
C31 P3 C35 100.3(3) . . ?
C33 P3 C35 108.4(3) . . ?
C31 P3 Re6 115.39(19) . . ?
C33 P3 Re6 110.64(17) . . ?
C35 P3 Re6 116.03(18) . . ?
C12 C11 P1 114.2(3) . . ?
C14 C13 P1 116.4(3) . . ?
C16 C15 P1 116.3(3) . . ?
C22 C21 P2 115.1(3) . . ?
C24 C23 P2 116.3(4) . . ?
C26 C25 P2 115.9(3) . . ?
C32 C31 P3 113.8(4) . . ?
C34 C33 P3 116.3(4) . . ?
C36 C35 P3 111.4(5) . . ?
C49 N1 C45 106.5(4) . . ?
C49 N1 C41 111.8(4) . . ?
C45 N1 C41 110.7(4) . . ?
C49 N1 C53 110.9(4) . . ?
C45 N1 C53 110.9(4) . . ?
C41 N1 C53 106.2(4) . . ?
N1 C41 C42 115.2(4) . . ?
C43 C42 C41 110.2(4) . . ?
C42 C43 C44 112.1(5) . . ?
N1 C45 C46 115.2(4) . . ?
C47 C46 C45 110.0(5) . . ?
C48 C47 C46 112.2(6) . . ?
N1 C49 C50 115.6(4) . . ?
C49 C50 C51 110.8(4) . . ?
C52 C51 C50 113.5(5) . . ?
C54 C53 N1 114.9(4) . . ?
C53 C54 C55 110.8(5) . . ?
C56 C55 C54 116.1(6) . . ?
N1S C1S C2S 179.9(12) . . ?

loop_
_geom_bond_atom_site_label_1
_geom_bond_atom_site_label_2
_geom_bond_distance
_geom_bond_site_symmetry_2
_geom_bond_publ_flag
Re1 S1 2.4049(10) . ?
Re1 S3 2.4057(10) . ?
Re1 S2 2.4088(11) . ?
Re1 S4 2.4101(11) . ?
Re1 Cl1 2.4387(11) . ?
Re1 Re3 2.5975(2) . ?
Re1 Re2 2.6004(2) . ?
Re1 Re4 2.6055(2) . ?
Re1 Re5 2.6066(2) . ?
Re2 S1 2.4062(11) . ?
Re2 S5 2.4093(11) . ?
Re2 S8 2.4124(11) . ?
Re2 S4 2.4140(11) . ?
Re2 Cl2 2.4407(11) . ?
Re2 Re6 2.5993(3) . ?
Re2 Re3 2.6026(3) . ?
Re2 Re5 2.6080(3) . ?
Re3 S5 2.3993(11) . ?
Re3 S1 2.4025(11) . ?
Re3 S6 2.4122(11) . ?
Re3 S2 2.4161(11) . ?
Re3 Cl3 2.4189(11) . ?
Re3 Re6 2.5999(2) . ?
Re3 Re4 2.6054(2) . ?
Re5 S3 2.4022(11) . ?
Re5 S4 2.4038(11) . ?
Re5 S8 2.4055(11) . ?
Re5 S7 2.4111(11) . ?
Re5 P2 2.4694(11) . ?
Re5 Re4 2.5998(3) . ?
Re5 Re6 2.6101(2) . ?
Re6 S5 2.4023(11) . ?
Re6 S6 2.4050(11) . ?
Re6 S8 2.4111(11) . ?
Re6 S7 2.4119(11) . ?
Re6 P3 2.4677(12) . ?
Re6 Re4 2.6080(2) . ?
Re4 S3 2.4012(11) . ?
Re4 S2 2.4028(11) . ?
Re4 S7 2.4057(11) . ?
Re4 S6 2.4076(11) . ?
Re4 P1 2.4676(11) . ?
P1 C11 1.818(5) . ?
P1 C15 1.825(5) . ?
P1 C13 1.829(4) . ?
P2 C21 1.820(5) . ?
P2 C25 1.833(5) . ?
P2 C23 1.839(5) . ?
P3 C31 1.821(5) . ?
P3 C33 1.829(5) . ?
P3 C35 1.844(6) . ?
C11 C12 1.523(7) . ?
C13 C14 1.523(6) . ?
C15 C16 1.534(6) . ?
C21 C22 1.521(6) . ?
C23 C24 1.509(6) . ?
C25 C26 1.528(7) . ?
C31 C32 1.522(7) . ?
C33 C34 1.539(7) . ?
C35 C36 1.402(9) . ?
N1 C49 1.513(6) . ?
N1 C45 1.513(6) . ?
N1 C41 1.515(6) . ?
N1 C53 1.528(6) . ?
C41 C42 1.531(7) . ?
C42 C43 1.517(7) . ?
C43 C44 1.517(7) . ?
C45 C46 1.530(7) . ?
C46 C47 1.526(7) . ?
C47 C48 1.499(9) . ?
C49 C50 1.515(7) . ?
C50 C51 1.527(7) . ?
C51 C52 1.495(8) . ?
C53 C54 1.508(7) . ?
C54 C55 1.548(8) . ?
C55 C56 1.466(8) . ?
N1S C1S 1.132(10) . ?
C1S C2S 1.418(10) . ?

loop_
_geom_torsion_atom_site_label_1
_geom_torsion_atom_site_label_2
_geom_torsion_atom_site_label_3
_geom_torsion_atom_site_label_4
_geom_torsion
_geom_torsion_site_symmetry_1
_geom_torsion_site_symmetry_2
_geom_torsion_site_symmetry_3
_geom_torsion_site_symmetry_4
_geom_torsion_publ_flag
S3 Re1 Re2 S1 175.39(4) . . . . ?
S2 Re1 Re2 S1 70.78(4) . . . . ?
S4 Re1 Re2 S1 -114.54(4) . . . . ?
Cl1 Re1 Re2 S1 -57.10(5) . . . . ?
Re3 Re1 Re2 S1 68.14(3) . . . . ?
Re4 Re1 Re2 S1 123.01(3) . . . . ?
Re5 Re1 Re2 S1 177.57(3) . . . . ?
S1 Re1 Re2 S5 -70.06(4) . . . . ?
S3 Re1 Re2 S5 105.33(4) . . . . ?
S2 Re1 Re2 S5 0.72(4) . . . . ?
S4 Re1 Re2 S5 175.40(4) . . . . ?
Cl1 Re1 Re2 S5 -127.16(5) . . . . ?
Re3 Re1 Re2 S5 -1.93(3) . . . . ?
Re4 Re1 Re2 S5 52.95(3) . . . . ?
Re5 Re1 Re2 S5 107.51(3) . . . . ?
S1 Re1 Re2 S8 -175.49(4) . . . . ?
S3 Re1 Re2 S8 -0.10(4) . . . . ?
S2 Re1 Re2 S8 -104.71(4) . . . . ?
S4 Re1 Re2 S8 69.96(4) . . . . ?
Cl1 Re1 Re2 S8 127.40(5) . . . . ?
Re3 Re1 Re2 S8 -107.36(3) . . . . ?
Re4 Re1 Re2 S8 -52.49(3) . . . . ?
Re5 Re1 Re2 S8 2.08(3) . . . . ?
S1 Re1 Re2 S4 114.54(4) . . . . ?
S3 Re1 Re2 S4 -70.07(4) . . . . ?
S2 Re1 Re2 S4 -174.67(4) . . . . ?
Cl1 Re1 Re2 S4 57.44(5) . . . . ?
Re3 Re1 Re2 S4 -177.32(3) . . . . ?
Re4 Re1 Re2 S4 -122.45(3) . . . . ?
Re5 Re1 Re2 S4 -67.89(3) . . . . ?
S1 Re1 Re2 Cl2 57.82(5) . . . . ?
S3 Re1 Re2 Cl2 -126.78(5) . . . . ?
S2 Re1 Re2 Cl2 128.61(5) . . . . ?
S4 Re1 Re2 Cl2 -56.72(5) . . . . ?
Cl1 Re1 Re2 Cl2 0.72(6) . . . . ?
Re3 Re1 Re2 Cl2 125.96(4) . . . . ?
Re4 Re1 Re2 Cl2 -179.17(4) . . . . ?
Re5 Re1 Re2 Cl2 -124.60(4) . . . . ?
S1 Re1 Re2 Re6 -122.70(3) . . . . ?
S3 Re1 Re2 Re6 52.69(3) . . . . ?
S2 Re1 Re2 Re6 -51.92(3) . . . . ?
S4 Re1 Re2 Re6 122.75(3) . . . . ?
Cl1 Re1 Re2 Re6 -179.81(4) . . . . ?
Re3 Re1 Re2 Re6 -54.568(7) . . . . ?
Re4 Re1 Re2 Re6 0.304(7) . . . . ?
Re5 Re1 Re2 Re6 54.867(7) . . . . ?
S1 Re1 Re2 Re3 -68.14(3) . . . . ?
S3 Re1 Re2 Re3 107.25(3) . . . . ?
S2 Re1 Re2 Re3 2.65(3) . . . . ?
S4 Re1 Re2 Re3 177.32(3) . . . . ?
Cl1 Re1 Re2 Re3 -125.24(4) . . . . ?
Re4 Re1 Re2 Re3 54.872(7) . . . . ?
Re5 Re1 Re2 Re3 109.435(8) . . . . ?
S1 Re1 Re2 Re5 -177.57(3) . . . . ?
S3 Re1 Re2 Re5 -2.18(3) . . . . ?
S2 Re1 Re2 Re5 -106.79(3) . . . . ?
S4 Re1 Re2 Re5 67.89(3) . . . . ?
Cl1 Re1 Re2 Re5 125.33(4) . . . . ?
Re3 Re1 Re2 Re5 -109.435(8) . . . . ?
Re4 Re1 Re2 Re5 -54.563(7) . . . . ?
S1 Re1 Re3 S5 70.17(4) . . . . ?
S3 Re1 Re3 S5 -105.35(4) . . . . ?
S2 Re1 Re3 S5 -175.28(4) . . . . ?
S4 Re1 Re3 S5 -0.60(4) . . . . ?
Cl1 Re1 Re3 S5 126.15(5) . . . . ?
Re2 Re1 Re3 S5 1.94(3) . . . . ?
Re4 Re1 Re3 S5 -107.42(3) . . . . ?
Re5 Re1 Re3 S5 -52.90(3) . . . . ?
S3 Re1 Re3 S1 -175.52(4) . . . . ?
S2 Re1 Re3 S1 114.55(4) . . . . ?
S4 Re1 Re3 S1 -70.77(4) . . . . ?
Cl1 Re1 Re3 S1 55.98(5) . . . . ?
Re2 Re1 Re3 S1 -68.23(3) . . . . ?
Re4 Re1 Re3 S1 -177.59(3) . . . . ?
Re5 Re1 Re3 S1 -123.08(3) . . . . ?
S1 Re1 Re3 S6 175.36(4) . . . . ?
S3 Re1 Re3 S6 -0.16(4) . . . . ?
S2 Re1 Re3 S6 -70.09(4) . . . . ?
S4 Re1 Re3 S6 104.58(4) . . . . ?
Cl1 Re1 Re3 S6 -128.67(5) . . . . ?
Re2 Re1 Re3 S6 107.13(3) . . . . ?
Re4 Re1 Re3 S6 -2.23(3) . . . . ?
Re5 Re1 Re3 S6 52.28(3) . . . . ?
S1 Re1 Re3 S2 -114.55(4) . . . . ?
S3 Re1 Re3 S2 69.93(4) . . . . ?
S4 Re1 Re3 S2 174.67(4) . . . . ?
Cl1 Re1 Re3 S2 -58.57(5) . . . . ?
Re2 Re1 Re3 S2 177.22(3) . . . . ?
Re4 Re1 Re3 S2 67.86(3) . . . . ?
Re5 Re1 Re3 S2 122.37(3) . . . . ?
S1 Re1 Re3 Cl3 -56.20(5) . . . . ?
S3 Re1 Re3 Cl3 128.29(5) . . . . ?
S2 Re1 Re3 Cl3 58.35(5) . . . . ?
S4 Re1 Re3 Cl3 -126.97(5) . . . . ?
Cl1 Re1 Re3 Cl3 -0.22(6) . . . . ?
Re2 Re1 Re3 Cl3 -124.43(4) . . . . ?
Re4 Re1 Re3 Cl3 126.21(4) . . . . ?
Re5 Re1 Re3 Cl3 -179.27(4) . . . . ?
S1 Re1 Re3 Re6 122.78(3) . . . . ?
S3 Re1 Re3 Re6 -52.74(3) . . . . ?
S2 Re1 Re3 Re6 -122.67(3) . . . . ?
S4 Re1 Re3 Re6 52.00(3) . . . . ?
Cl1 Re1 Re3 Re6 178.76(4) . . . . ?
Re2 Re1 Re3 Re6 54.549(7) . . . . ?
Re4 Re1 Re3 Re6 -54.814(7) . . . . ?
Re5 Re1 Re3 Re6 -0.298(8) . . . . ?
S1 Re1 Re3 Re2 68.23(3) . . . . ?
S3 Re1 Re3 Re2 -107.29(3) . . . . ?
S2 Re1 Re3 Re2 -177.22(3) . . . . ?
S4 Re1 Re3 Re2 -2.55(3) . . . . ?
Cl1 Re1 Re3 Re2 124.21(4) . . . . ?
Re4 Re1 Re3 Re2 -109.363(8) . . . . ?
Re5 Re1 Re3 Re2 -54.847(7) . . . . ?
S1 Re1 Re3 Re4 177.59(3) . . . . ?
S3 Re1 Re3 Re4 2.07(3) . . . . ?
S2 Re1 Re3 Re4 -67.86(3) . . . . ?
S4 Re1 Re3 Re4 106.82(3) . . . . ?
Cl1 Re1 Re3 Re4 -126.43(4) . . . . ?
Re2 Re1 Re3 Re4 109.363(8) . . . . ?
Re5 Re1 Re3 Re4 54.516(7) . . . . ?
S1 Re2 Re3 S5 113.76(4) . . . . ?
S8 Re2 Re3 S5 -70.86(4) . . . . ?
S4 Re2 Re3 S5 -175.42(4) . . . . ?
Cl2 Re2 Re3 S5 55.35(5) . . . . ?
Re6 Re2 Re3 S5 -68.19(3) . . . . ?
Re1 Re2 Re3 S5 -177.95(3) . . . . ?
Re5 Re2 Re3 S5 -123.15(3) . . . . ?
S5 Re2 Re3 S1 -113.76(4) . . . . ?
S8 Re2 Re3 S1 175.39(4) . . . . ?
S4 Re2 Re3 S1 70.82(4) . . . . ?
Cl2 Re2 Re3 S1 -58.40(5) . . . . ?
Re6 Re2 Re3 S1 178.05(3) . . . . ?
Re1 Re2 Re3 S1 68.29(3) . . . . ?
Re5 Re2 Re3 S1 123.09(3) . . . . ?
S1 Re2 Re3 S6 -175.66(4) . . . . ?
S5 Re2 Re3 S6 70.58(4) . . . . ?
S8 Re2 Re3 S6 -0.27(4) . . . . ?
S4 Re2 Re3 S6 -104.84(4) . . . . ?
Cl2 Re2 Re3 S6 125.93(5) . . . . ?
Re6 Re2 Re3 S6 2.39(3) . . . . ?
Re1 Re2 Re3 S6 -107.37(3) . . . . ?
Re5 Re2 Re3 S6 -52.57(3) . . . . ?
S1 Re2 Re3 S2 -70.92(4) . . . . ?
S5 Re2 Re3 S2 175.32(4) . . . . ?
S8 Re2 Re3 S2 104.47(4) . . . . ?
S4 Re2 Re3 S2 -0.10(4) . . . . ?
Cl2 Re2 Re3 S2 -129.33(5) . . . . ?
Re6 Re2 Re3 S2 107.13(3) . . . . ?
Re1 Re2 Re3 S2 -2.63(3) . . . . ?
Re5 Re2 Re3 S2 52.17(3) . . . . ?
S1 Re2 Re3 Cl3 58.46(5) . . . . ?
S5 Re2 Re3 Cl3 -55.29(5) . . . . ?
S8 Re2 Re3 Cl3 -126.15(5) . . . . ?
S4 Re2 Re3 Cl3 129.29(5) . . . . ?
Cl2 Re2 Re3 Cl3 0.06(6) . . . . ?
Re6 Re2 Re3 Cl3 -123.48(4) . . . . ?
Re1 Re2 Re3 Cl3 126.75(4) . . . . ?
Re5 Re2 Re3 Cl3 -178.44(4) . . . . ?
S1 Re2 Re3 Re1 -68.29(3) . . . . ?
S5 Re2 Re3 Re1 177.95(3) . . . . ?
S8 Re2 Re3 Re1 107.10(3) . . . . ?
S4 Re2 Re3 Re1 2.53(3) . . . . ?
Cl2 Re2 Re3 Re1 -126.69(4) . . . . ?
Re6 Re2 Re3 Re1 109.763(8) . . . . ?
Re5 Re2 Re3 Re1 54.804(7) . . . . ?
S1 Re2 Re3 Re6 -178.05(3) . . . . ?
S5 Re2 Re3 Re6 68.19(3) . . . . ?
S8 Re2 Re3 Re6 -2.66(3) . . . . ?
S4 Re2 Re3 Re6 -107.23(3) . . . . ?
Cl2 Re2 Re3 Re6 123.54(4) . . . . ?
Re1 Re2 Re3 Re6 -109.763(8) . . . . ?
Re5 Re2 Re3 Re6 -54.959(7) . . . . ?
S1 Re2 Re3 Re4 -123.16(3) . . . . ?
S5 Re2 Re3 Re4 123.08(3) . . . . ?
S8 Re2 Re3 Re4 52.22(3) . . . . ?
S4 Re2 Re3 Re4 -52.34(3) . . . . ?
Cl2 Re2 Re3 Re4 178.43(4) . . . . ?
Re6 Re2 Re3 Re4 54.889(7) . . . . ?
Re1 Re2 Re3 Re4 -54.874(7) . . . . ?
Re5 Re2 Re3 Re4 -0.070(7) . . . . ?
S1 Re1 Re5 S3 -175.39(4) . . . . ?
S2 Re1 Re5 S3 -69.78(4) . . . . ?
S4 Re1 Re5 S3 113.86(4) . . . . ?
Cl1 Re1 Re5 S3 58.09(5) . . . . ?
Re3 Re1 Re5 S3 -122.86(3) . . . . ?
Re2 Re1 Re5 S3 -177.69(3) . . . . ?
Re4 Re1 Re5 S3 -68.13(3) . . . . ?
S1 Re1 Re5 S4 70.76(4) . . . . ?
S3 Re1 Re5 S4 -113.86(4) . . . . ?
S2 Re1 Re5 S4 176.36(4) . . . . ?
Cl1 Re1 Re5 S4 -55.77(5) . . . . ?
Re3 Re1 Re5 S4 123.29(3) . . . . ?
Re2 Re1 Re5 S4 68.46(3) . . . . ?
Re4 Re1 Re5 S4 178.01(3) . . . . ?
S1 Re1 Re5 S8 0.22(4) . . . . ?
S3 Re1 Re5 S8 175.61(4) . . . . ?
S2 Re1 Re5 S8 105.83(4) . . . . ?
S4 Re1 Re5 S8 -70.54(4) . . . . ?
Cl1 Re1 Re5 S8 -126.31(5) . . . . ?
Re3 Re1 Re5 S8 52.75(3) . . . . ?
Re2 Re1 Re5 S8 -2.08(3) . . . . ?
Re4 Re1 Re5 S8 107.47(3) . . . . ?
S1 Re1 Re5 S7 -104.60(4) . . . . ?
S3 Re1 Re5 S7 70.79(4) . . . . ?
S2 Re1 Re5 S7 1.01(4) . . . . ?
S4 Re1 Re5 S7 -175.36(4) . . . . ?
Cl1 Re1 Re5 S7 128.88(5) . . . . ?
Re3 Re1 Re5 S7 -52.07(3) . . . . ?
Re2 Re1 Re5 S7 -106.90(3) . . . . ?
Re4 Re1 Re5 S7 2.66(3) . . . . ?
S1 Re1 Re5 P2 127.29(5) . . . . ?
S3 Re1 Re5 P2 -57.32(5) . . . . ?
S2 Re1 Re5 P2 -127.10(5) . . . . ?
S4 Re1 Re5 P2 56.53(5) . . . . ?
Cl1 Re1 Re5 P2 0.76(6) . . . . ?
Re3 Re1 Re5 P2 179.82(4) . . . . ?
Re2 Re1 Re5 P2 124.99(4) . . . . ?
Re4 Re1 Re5 P2 -125.46(4) . . . . ?
S1 Re1 Re5 Re4 -107.25(3) . . . . ?
S3 Re1 Re5 Re4 68.13(3) . . . . ?
S2 Re1 Re5 Re4 -1.65(3) . . . . ?
S4 Re1 Re5 Re4 -178.01(3) . . . . ?
Cl1 Re1 Re5 Re4 126.22(4) . . . . ?
Re3 Re1 Re5 Re4 -54.726(7) . . . . ?
Re2 Re1 Re5 Re4 -109.556(8) . . . . ?
S1 Re1 Re5 Re2 2.30(3) . . . . ?
S3 Re1 Re5 Re2 177.69(3) . . . . ?
S2 Re1 Re5 Re2 107.91(3) . . . . ?
S4 Re1 Re5 Re2 -68.46(3) . . . . ?
Cl1 Re1 Re5 Re2 -124.22(4) . . . . ?
Re3 Re1 Re5 Re2 54.830(7) . . . . ?
Re4 Re1 Re5 Re2 109.556(8) . . . . ?
S1 Re1 Re5 Re6 -52.23(3) . . . . ?
S3 Re1 Re5 Re6 123.16(3) . . . . ?
S2 Re1 Re5 Re6 53.38(3) . . . . ?
S4 Re1 Re5 Re6 -122.99(3) . . . . ?
Cl1 Re1 Re5 Re6 -178.76(4) . . . . ?
Re3 Re1 Re5 Re6 0.297(8) . . . . ?
Re2 Re1 Re5 Re6 -54.533(7) . . . . ?
Re4 Re1 Re5 Re6 55.023(7) . . . . ?
S1 Re2 Re5 S3 -0.12(4) . . . . ?
S5 Re2 Re5 S3 -104.72(4) . . . . ?
S8 Re2 Re5 S3 -175.62(4) . . . . ?
S4 Re2 Re5 S3 70.50(4) . . . . ?
Cl2 Re2 Re5 S3 128.98(5) . . . . ?
Re6 Re2 Re5 S3 -107.29(3) . . . . ?
Re1 Re2 Re5 S3 2.18(3) . . . . ?
Re3 Re2 Re5 S3 -52.49(3) . . . . ?
S1 Re2 Re5 S4 -70.62(4) . . . . ?
S5 Re2 Re5 S4 -175.23(4) . . . . ?
S8 Re2 Re5 S4 113.88(5) . . . . ?
Cl2 Re2 Re5 S4 58.48(5) . . . . ?
Re6 Re2 Re5 S4 -177.80(3) . . . . ?
Re1 Re2 Re5 S4 -68.32(3) . . . . ?
Re3 Re2 Re5 S4 -122.99(3) . . . . ?
S1 Re2 Re5 S8 175.50(4) . . . . ?
S5 Re2 Re5 S8 70.90(4) . . . . ?
S4 Re2 Re5 S8 -113.88(5) . . . . ?
Cl2 Re2 Re5 S8 -55.40(5) . . . . ?
Re6 Re2 Re5 S8 68.32(3) . . . . ?
Re1 Re2 Re5 S8 177.80(3) . . . . ?
Re3 Re2 Re5 S8 123.13(3) . . . . ?
S1 Re2 Re5 S7 105.05(4) . . . . ?
S5 Re2 Re5 S7 0.44(4) . . . . ?
S8 Re2 Re5 S7 -70.45(4) . . . . ?
S4 Re2 Re5 S7 175.67(4) . . . . ?
Cl2 Re2 Re5 S7 -125.85(5) . . . . ?
Re6 Re2 Re5 S7 -2.13(3) . . . . ?
Re1 Re2 Re5 S7 107.34(3) . . . . ?
Re3 Re2 Re5 S7 52.67(3) . . . . ?
S1 Re2 Re5 P2 -127.47(5) . . . . ?
S5 Re2 Re5 P2 127.93(5) . . . . ?
S8 Re2 Re5 P2 57.03(5) . . . . ?
S4 Re2 Re5 P2 -56.85(5) . . . . ?
Cl2 Re2 Re5 P2 1.63(6) . . . . ?
Re6 Re2 Re5 P2 125.35(4) . . . . ?
Re1 Re2 Re5 P2 -125.17(4) . . . . ?
Re3 Re2 Re5 P2 -179.84(4) . . . . ?
S1 Re2 Re5 Re4 52.44(3) . . . . ?
S5 Re2 Re5 Re4 -52.16(3) . . . . ?
S8 Re2 Re5 Re4 -123.06(3) . . . . ?
S4 Re2 Re5 Re4 123.06(3) . . . . ?
Cl2 Re2 Re5 Re4 -178.46(4) . . . . ?
Re6 Re2 Re5 Re4 -54.734(7) . . . . ?
Re1 Re2 Re5 Re4 54.741(7) . . . . ?
Re3 Re2 Re5 Re4 0.070(7) . . . . ?
S1 Re2 Re5 Re1 -2.30(3) . . . . ?
S5 Re2 Re5 Re1 -106.90(3) . . . . ?
S8 Re2 Re5 Re1 -177.80(3) . . . . ?
S4 Re2 Re5 Re1 68.32(3) . . . . ?
Cl2 Re2 Re5 Re1 126.80(4) . . . . ?
Re6 Re2 Re5 Re1 -109.474(9) . . . . ?
Re3 Re2 Re5 Re1 -54.670(7) . . . . ?
S1 Re2 Re5 Re6 107.18(3) . . . . ?
S5 Re2 Re5 Re6 2.57(3) . . . . ?
S8 Re2 Re5 Re6 -68.32(3) . . . . ?
S4 Re2 Re5 Re6 177.80(3) . . . . ?
Cl2 Re2 Re5 Re6 -123.72(4) . . . . ?
Re1 Re2 Re5 Re6 109.474(8) . . . . ?
Re3 Re2 Re5 Re6 54.804(7) . . . . ?
S1 Re2 Re6 S5 69.83(4) . . . . ?
S8 Re2 Re6 S5 -114.82(4) . . . . ?
S4 Re2 Re6 S5 175.20(4) . . . . ?
Cl2 Re2 Re6 S5 -58.01(5) . . . . ?
Re1 Re2 Re6 S5 122.49(3) . . . . ?
Re3 Re2 Re6 S5 67.99(3) . . . . ?
Re5 Re2 Re6 S5 177.28(3) . . . . ?
S1 Re2 Re6 S6 -0.57(4) . . . . ?
S5 Re2 Re6 S6 -70.40(4) . . . . ?
S8 Re2 Re6 S6 174.78(4) . . . . ?
S4 Re2 Re6 S6 104.81(4) . . . . ?
Cl2 Re2 Re6 S6 -128.41(5) . . . . ?
Re1 Re2 Re6 S6 52.10(3) . . . . ?
Re3 Re2 Re6 S6 -2.41(3) . . . . ?
Re5 Re2 Re6 S6 106.88(3) . . . . ?
S1 Re2 Re6 S8 -175.35(4) . . . . ?
S5 Re2 Re6 S8 114.82(4) . . . . ?
S4 Re2 Re6 S8 -69.97(4) . . . . ?
Cl2 Re2 Re6 S8 56.81(5) . . . . ?
Re1 Re2 Re6 S8 -122.68(3) . . . . ?
Re3 Re2 Re6 S8 -177.19(3) . . . . ?
Re5 Re2 Re6 S8 -67.90(3) . . . . ?
S1 Re2 Re6 S7 -105.32(4) . . . . ?
S5 Re2 Re6 S7 -175.15(4) . . . . ?
S8 Re2 Re6 S7 70.03(4) . . . . ?
S4 Re2 Re6 S7 0.06(4) . . . . ?
Cl2 Re2 Re6 S7 126.84(5) . . . . ?
Re1 Re2 Re6 S7 -52.65(3) . . . . ?
Re3 Re2 Re6 S7 -107.16(3) . . . . ?
Re5 Re2 Re6 S7 2.13(3) . . . . ?
S1 Re2 Re6 P3 127.35(5) . . . . ?
S5 Re2 Re6 P3 57.53(5) . . . . ?
S8 Re2 Re6 P3 -57.30(5) . . . . ?
S4 Re2 Re6 P3 -127.27(5) . . . . ?
Cl2 Re2 Re6 P3 -0.49(6) . . . . ?
Re1 Re2 Re6 P3 -179.98(4) . . . . ?
Re3 Re2 Re6 P3 125.51(4) . . . . ?
Re5 Re2 Re6 P3 -125.19(4) . . . . ?
S1 Re2 Re6 Re3 1.84(3) . . . . ?
S5 Re2 Re6 Re3 -67.99(3) . . . . ?
S8 Re2 Re6 Re3 177.19(3) . . . . ?
S4 Re2 Re6 Re3 107.21(3) . . . . ?
Cl2 Re2 Re6 Re3 -126.00(4) . . . . ?
Re1 Re2 Re6 Re3 54.506(7) . . . . ?
Re5 Re2 Re6 Re3 109.291(8) . . . . ?
S1 Re2 Re6 Re4 -52.97(3) . . . . ?
S5 Re2 Re6 Re4 -122.80(3) . . . . ?
S8 Re2 Re6 Re4 122.38(3) . . . . ?
S4 Re2 Re6 Re4 52.40(3) . . . . ?
Cl2 Re2 Re6 Re4 179.19(4) . . . . ?
Re1 Re2 Re6 Re4 -0.304(7) . . . . ?
Re3 Re2 Re6 Re4 -54.810(7) . . . . ?
Re5 Re2 Re6 Re4 54.481(7) . . . . ?
S1 Re2 Re6 Re5 -107.45(3) . . . . ?
S5 Re2 Re6 Re5 -177.28(3) . . . . ?
S8 Re2 Re6 Re5 67.90(3) . . . . ?
S4 Re2 Re6 Re5 -2.08(3) . . . . ?
Cl2 Re2 Re6 Re5 124.71(4) . . . . ?
Re1 Re2 Re6 Re5 -54.785(7) . . . . ?
Re3 Re2 Re6 Re5 -109.291(8) . . . . ?
S1 Re3 Re6 S5 -70.27(4) . . . . ?
S6 Re3 Re6 S5 114.11(4) . . . . ?
S2 Re3 Re6 S5 -175.75(4) . . . . ?
Cl3 Re3 Re6 S5 56.00(5) . . . . ?
Re1 Re3 Re6 S5 -123.02(3) . . . . ?
Re2 Re3 Re6 S5 -68.42(3) . . . . ?
Re4 Re3 Re6 S5 -177.81(3) . . . . ?
S5 Re3 Re6 S6 -114.11(4) . . . . ?
S1 Re3 Re6 S6 175.62(4) . . . . ?
S2 Re3 Re6 S6 70.14(4) . . . . ?
Cl3 Re3 Re6 S6 -58.12(5) . . . . ?
Re1 Re3 Re6 S6 122.87(3) . . . . ?
Re2 Re3 Re6 S6 177.47(3) . . . . ?
Re4 Re3 Re6 S6 68.08(3) . . . . ?
S5 Re3 Re6 S8 71.09(4) . . . . ?
S1 Re3 Re6 S8 0.83(4) . . . . ?
S6 Re3 Re6 S8 -174.80(4) . . . . ?
S2 Re3 Re6 S8 -104.66(4) . . . . ?
Cl3 Re3 Re6 S8 127.09(5) . . . . ?
Re1 Re3 Re6 S8 -51.93(3) . . . . ?
Re2 Re3 Re6 S8 2.67(3) . . . . ?
Re4 Re3 Re6 S8 -106.71(3) . . . . ?
S5 Re3 Re6 S7 175.83(4) . . . . ?
S1 Re3 Re6 S7 105.56(4) . . . . ?
S6 Re3 Re6 S7 -70.06(4) . . . . ?
S2 Re3 Re6 S7 0.08(4) . . . . ?
Cl3 Re3 Re6 S7 -128.17(5) . . . . ?
Re1 Re3 Re6 S7 52.81(3) . . . . ?
Re2 Re3 Re6 S7 107.41(3) . . . . ?
Re4 Re3 Re6 S7 -1.98(3) . . . . ?
S5 Re3 Re6 P3 -55.12(5) . . . . ?
S1 Re3 Re6 P3 -125.38(5) . . . . ?
S6 Re3 Re6 P3 58.99(5) . . . . ?
S2 Re3 Re6 P3 129.13(5) . . . . ?
Cl3 Re3 Re6 P3 0.88(6) . . . . ?
Re1 Re3 Re6 P3 -178.14(4) . . . . ?
Re2 Re3 Re6 P3 -123.54(4) . . . . ?
Re4 Re3 Re6 P3 127.07(4) . . . . ?
S5 Re3 Re6 Re2 68.42(3) . . . . ?
S1 Re3 Re6 Re2 -1.84(3) . . . . ?
S6 Re3 Re6 Re2 -177.47(3) . . . . ?
S2 Re3 Re6 Re2 -107.33(3) . . . . ?
Cl3 Re3 Re6 Re2 124.42(4) . . . . ?
Re1 Re3 Re6 Re2 -54.596(7) . . . . ?
Re4 Re3 Re6 Re2 -109.385(8) . . . . ?
S5 Re3 Re6 Re4 177.81(3) . . . . ?
S1 Re3 Re6 Re4 107.54(3) . . . . ?
S6 Re3 Re6 Re4 -68.08(3) . . . . ?
S2 Re3 Re6 Re4 2.05(3) . . . . ?
Cl3 Re3 Re6 Re4 -126.20(4) . . . . ?
Re1 Re3 Re6 Re4 54.788(7) . . . . ?
Re2 Re3 Re6 Re4 109.385(8) . . . . ?
S5 Re3 Re6 Re5 123.32(3) . . . . ?
S1 Re3 Re6 Re5 53.05(3) . . . . ?
S6 Re3 Re6 Re5 -122.57(3) . . . . ?
S2 Re3 Re6 Re5 -52.44(3) . . . . ?
Cl3 Re3 Re6 Re5 179.31(4) . . . . ?
Re1 Re3 Re6 Re5 0.298(8) . . . . ?
Re2 Re3 Re6 Re5 54.894(7) . . . . ?
Re4 Re3 Re6 Re5 -54.491(7) . . . . ?
S3 Re5 Re6 S5 104.36(4) . . . . ?
S4 Re5 Re6 S5 -0.50(4) . . . . ?
S8 Re5 Re6 S5 -71.01(4) . . . . ?
S7 Re5 Re6 S5 175.16(4) . . . . ?
P2 Re5 Re6 S5 -127.51(5) . . . . ?
Re4 Re5 Re6 S5 107.02(3) . . . . ?
Re1 Re5 Re6 S5 52.01(3) . . . . ?
Re2 Re5 Re6 S5 -2.58(3) . . . . ?
S3 Re5 Re6 S6 -0.81(4) . . . . ?
S4 Re5 Re6 S6 -105.67(4) . . . . ?
S8 Re5 Re6 S6 -176.18(4) . . . . ?
S7 Re5 Re6 S6 69.99(4) . . . . ?
P2 Re5 Re6 S6 127.32(5) . . . . ?
Re4 Re5 Re6 S6 1.85(3) . . . . ?
Re1 Re5 Re6 S6 -53.16(3) . . . . ?
Re2 Re5 Re6 S6 -107.75(3) . . . . ?
S3 Re5 Re6 S8 175.37(4) . . . . ?
S4 Re5 Re6 S8 70.52(4) . . . . ?
S7 Re5 Re6 S8 -113.83(4) . . . . ?
P2 Re5 Re6 S8 -56.50(5) . . . . ?
Re4 Re5 Re6 S8 178.03(3) . . . . ?
Re1 Re5 Re6 S8 123.02(3) . . . . ?
Re2 Re5 Re6 S8 68.43(3) . . . . ?
S3 Re5 Re6 S7 -70.80(4) . . . . ?
S4 Re5 Re6 S7 -175.66(4) . . . . ?
S8 Re5 Re6 S7 113.83(4) . . . . ?
P2 Re5 Re6 S7 57.33(5) . . . . ?
Re4 Re5 Re6 S7 -68.14(3) . . . . ?
Re1 Re5 Re6 S7 -123.15(3) . . . . ?
Re2 Re5 Re6 S7 -177.74(3) . . . . ?
S3 Re5 Re6 P3 -129.51(5) . . . . ?
S4 Re5 Re6 P3 125.64(5) . . . . ?
S8 Re5 Re6 P3 55.12(5) . . . . ?
S7 Re5 Re6 P3 -58.70(5) . . . . ?
P2 Re5 Re6 P3 -1.37(6) . . . . ?
Re4 Re5 Re6 P3 -126.85(4) . . . . ?
Re1 Re5 Re6 P3 178.15(4) . . . . ?
Re2 Re5 Re6 P3 123.55(4) . . . . ?
S3 Re5 Re6 Re2 106.94(3) . . . . ?
S4 Re5 Re6 Re2 2.09(3) . . . . ?
S8 Re5 Re6 Re2 -68.43(3) . . . . ?
S7 Re5 Re6 Re2 177.74(3) . . . . ?
P2 Re5 Re6 Re2 -124.93(4) . . . . ?
Re4 Re5 Re6 Re2 109.599(8) . . . . ?
Re1 Re5 Re6 Re2 54.591(7) . . . . ?
S3 Re5 Re6 Re3 52.05(3) . . . . ?
S4 Re5 Re6 Re3 -52.80(3) . . . . ?
S8 Re5 Re6 Re3 -123.32(3) . . . . ?
S7 Re5 Re6 Re3 122.86(3) . . . . ?
P2 Re5 Re6 Re3 -179.82(4) . . . . ?
Re4 Re5 Re6 Re3 54.712(7) . . . . ?
Re1 Re5 Re6 Re3 -0.297(7) . . . . ?
Re2 Re5 Re6 Re3 -54.888(7) . . . . ?
S3 Re5 Re6 Re4 -2.66(3) . . . . ?
S4 Re5 Re6 Re4 -107.51(3) . . . . ?
S8 Re5 Re6 Re4 -178.03(3) . . . . ?
S7 Re5 Re6 Re4 68.14(3) . . . . ?
P2 Re5 Re6 Re4 125.47(4) . . . . ?
Re1 Re5 Re6 Re4 -55.008(7) . . . . ?
Re2 Re5 Re6 Re4 -109.599(8) . . . . ?
S4 Re5 Re4 S3 -70.05(4) . . . . ?
S8 Re5 Re4 S3 -175.32(4) . . . . ?
S7 Re5 Re4 S3 114.64(4) . . . . ?
P2 Re5 Re4 S3 57.20(5) . . . . ?
Re1 Re5 Re4 S3 -68.17(3) . . . . ?
Re2 Re5 Re4 S3 -122.72(3) . . . . ?
Re6 Re5 Re4 S3 -177.19(3) . . . . ?
S3 Re5 Re4 S2 69.82(4) . . . . ?
S4 Re5 Re4 S2 -0.23(4) . . . . ?
S8 Re5 Re4 S2 -105.50(4) . . . . ?
S7 Re5 Re4 S2 -175.53(4) . . . . ?
P2 Re5 Re4 S2 127.02(5) . . . . ?
Re1 Re5 Re4 S2 1.66(3) . . . . ?
Re2 Re5 Re4 S2 -52.89(3) . . . . ?
Re6 Re5 Re4 S2 -107.36(3) . . . . ?
S3 Re5 Re4 S7 -114.64(4) . . . . ?
S4 Re5 Re4 S7 175.31(4) . . . . ?
S8 Re5 Re4 S7 70.04(4) . . . . ?
P2 Re5 Re4 S7 -57.44(5) . . . . ?
Re1 Re5 Re4 S7 177.19(3) . . . . ?
Re2 Re5 Re4 S7 122.64(3) . . . . ?
Re6 Re5 Re4 S7 68.17(3) . . . . ?
S3 Re5 Re4 S6 175.34(4) . . . . ?
S4 Re5 Re4 S6 105.28(4) . . . . ?
S8 Re5 Re4 S6 0.02(4) . . . . ?
S7 Re5 Re4 S6 -70.02(4) . . . . ?
P2 Re5 Re4 S6 -127.47(5) . . . . ?
Re1 Re5 Re4 S6 107.17(3) . . . . ?
Re2 Re5 Re4 S6 52.62(3) . . . . ?
Re6 Re5 Re4 S6 -1.85(3) . . . . ?
S3 Re5 Re4 P1 -60.08(5) . . . . ?
S4 Re5 Re4 P1 -130.13(5) . . . . ?
S8 Re5 Re4 P1 124.60(5) . . . . ?
S7 Re5 Re4 P1 54.56(5) . . . . ?
P2 Re5 Re4 P1 -2.88(6) . . . . ?
Re1 Re5 Re4 P1 -128.25(4) . . . . ?
Re2 Re5 Re4 P1 177.20(4) . . . . ?
Re6 Re5 Re4 P1 122.73(4) . . . . ?
S3 Re5 Re4 Re3 122.65(3) . . . . ?
S4 Re5 Re4 Re3 52.59(3) . . . . ?
S8 Re5 Re4 Re3 -52.67(3) . . . . ?
S7 Re5 Re4 Re3 -122.71(3) . . . . ?
P2 Re5 Re4 Re3 179.84(4) . . . . ?
Re1 Re5 Re4 Re3 54.479(7) . . . . ?
Re2 Re5 Re4 Re3 -0.070(7) . . . . ?
Re6 Re5 Re4 Re3 -54.540(7) . . . . ?
S3 Re5 Re4 Re1 68.17(3) . . . . ?
S4 Re5 Re4 Re1 -1.88(3) . . . . ?
S8 Re5 Re4 Re1 -107.15(3) . . . . ?
S7 Re5 Re4 Re1 -177.19(3) . . . . ?
P2 Re5 Re4 Re1 125.36(4) . . . . ?
Re2 Re5 Re4 Re1 -54.549(7) . . . . ?
Re6 Re5 Re4 Re1 -109.020(8) . . . . ?
S3 Re5 Re4 Re6 177.19(3) . . . . ?
S4 Re5 Re4 Re6 107.13(3) . . . . ?
S8 Re5 Re4 Re6 1.87(3) . . . . ?
S7 Re5 Re4 Re6 -68.17(3) . . . . ?
P2 Re5 Re4 Re6 -125.62(4) . . . . ?
Re1 Re5 Re4 Re6 109.020(8) . . . . ?
Re2 Re5 Re4 Re6 54.470(7) . . . . ?
S5 Re3 Re4 S3 105.38(4) . . . . ?
S1 Re3 Re4 S3 0.21(4) . . . . ?
S6 Re3 Re4 S3 175.56(4) . . . . ?
S2 Re3 Re4 S3 -70.36(4) . . . . ?
Cl3 Re3 Re4 S3 -128.94(5) . . . . ?
Re1 Re3 Re4 S3 -2.08(3) . . . . ?
Re6 Re3 Re4 S3 107.46(3) . . . . ?
Re2 Re3 Re4 S3 52.72(3) . . . . ?
S5 Re3 Re4 S2 175.74(4) . . . . ?
S1 Re3 Re4 S2 70.57(4) . . . . ?
S6 Re3 Re4 S2 -114.08(5) . . . . ?
Cl3 Re3 Re4 S2 -58.58(5) . . . . ?
Re1 Re3 Re4 S2 68.29(3) . . . . ?
Re6 Re3 Re4 S2 177.82(3) . . . . ?
Re2 Re3 Re4 S2 123.08(3) . . . . ?
S5 Re3 Re4 S7 -0.09(4) . . . . ?
S1 Re3 Re4 S7 -105.27(4) . . . . ?
S6 Re3 Re4 S7 70.08(4) . . . . ?
S2 Re3 Re4 S7 -175.84(5) . . . . ?
Cl3 Re3 Re4 S7 125.58(5) . . . . ?
Re1 Re3 Re4 S7 -107.55(3) . . . . ?
Re6 Re3 Re4 S7 1.98(3) . . . . ?
Re2 Re3 Re4 S7 -52.76(3) . . . . ?
S5 Re3 Re4 S6 -70.18(4) . . . . ?
S1 Re3 Re4 S6 -175.35(4) . . . . ?
S2 Re3 Re4 S6 114.08(5) . . . . ?
Cl3 Re3 Re4 S6 55.50(5) . . . . ?
Re1 Re3 Re4 S6 -177.64(3) . . . . ?
Re6 Re3 Re4 S6 -68.10(3) . . . . ?
Re2 Re3 Re4 S6 -122.84(3) . . . . ?
S5 Re3 Re4 P1 -124.32(5) . . . . ?
S1 Re3 Re4 P1 130.51(5) . . . . ?
S6 Re3 Re4 P1 -54.14(5) . . . . ?
S2 Re3 Re4 P1 59.94(5) . . . . ?
Cl3 Re3 Re4 P1 1.36(6) . . . . ?
Re1 Re3 Re4 P1 128.22(4) . . . . ?
Re6 Re3 Re4 P1 -122.24(4) . . . . ?
Re2 Re3 Re4 P1 -176.98(4) . . . . ?
S5 Re3 Re4 Re5 52.73(3) . . . . ?
S1 Re3 Re4 Re5 -52.44(3) . . . . ?
S6 Re3 Re4 Re5 122.91(3) . . . . ?
S2 Re3 Re4 Re5 -123.01(3) . . . . ?
Cl3 Re3 Re4 Re5 178.41(4) . . . . ?
Re1 Re3 Re4 Re5 -54.727(7) . . . . ?
Re6 Re3 Re4 Re5 54.809(7) . . . . ?
Re2 Re3 Re4 Re5 0.070(7) . . . . ?
S5 Re3 Re4 Re1 107.46(3) . . . . ?
S1 Re3 Re4 Re1 2.28(3) . . . . ?
S6 Re3 Re4 Re1 177.64(3) . . . . ?
S2 Re3 Re4 Re1 -68.29(3) . . . . ?
Cl3 Re3 Re4 Re1 -126.87(4) . . . . ?
Re6 Re3 Re4 Re1 109.535(8) . . . . ?
Re2 Re3 Re4 Re1 54.797(7) . . . . ?
S5 Re3 Re4 Re6 -2.08(3) . . . . ?
S1 Re3 Re4 Re6 -107.25(3) . . . . ?
S6 Re3 Re4 Re6 68.10(3) . . . . ?
S2 Re3 Re4 Re6 -177.82(3) . . . . ?
Cl3 Re3 Re4 Re6 123.60(4) . . . . ?
Re1 Re3 Re4 Re6 -109.535(8) . . . . ?
Re2 Re3 Re4 Re6 -54.738(7) . . . . ?
S1 Re1 Re4 S3 175.52(4) . . . . ?
S2 Re1 Re4 S3 -113.60(4) . . . . ?
S4 Re1 Re4 S3 70.02(4) . . . . ?
Cl1 Re1 Re4 S3 -56.95(5) . . . . ?
Re3 Re1 Re4 S3 177.80(3) . . . . ?
Re2 Re1 Re4 S3 122.94(3) . . . . ?
Re5 Re1 Re4 S3 68.15(3) . . . . ?
S1 Re1 Re4 S2 -70.88(4) . . . . ?
S3 Re1 Re4 S2 113.60(4) . . . . ?
S4 Re1 Re4 S2 -176.38(4) . . . . ?
Cl1 Re1 Re4 S2 56.65(5) . . . . ?
Re3 Re1 Re4 S2 -68.60(3) . . . . ?
Re2 Re1 Re4 S2 -123.47(3) . . . . ?
Re5 Re1 Re4 S2 -178.25(3) . . . . ?
S1 Re1 Re4 S7 104.70(4) . . . . ?
S3 Re1 Re4 S7 -70.82(4) . . . . ?
S2 Re1 Re4 S7 175.58(4) . . . . ?
S4 Re1 Re4 S7 -0.79(4) . . . . ?
Cl1 Re1 Re4 S7 -127.77(5) . . . . ?
Re3 Re1 Re4 S7 106.98(3) . . . . ?
Re2 Re1 Re4 S7 52.12(3) . . . . ?
Re5 Re1 Re4 S7 -2.67(3) . . . . ?
S1 Re1 Re4 S6 -0.04(4) . . . . ?
S3 Re1 Re4 S6 -175.57(4) . . . . ?
S2 Re1 Re4 S6 70.84(4) . . . . ?
S4 Re1 Re4 S6 -105.54(4) . . . . ?
Cl1 Re1 Re4 S6 127.48(5) . . . . ?
Re3 Re1 Re4 S6 2.24(3) . . . . ?
Re2 Re1 Re4 S6 -52.63(3) . . . . ?
Re5 Re1 Re4 S6 -107.42(3) . . . . ?
S1 Re1 Re4 P1 -130.65(5) . . . . ?
S3 Re1 Re4 P1 53.83(5) . . . . ?
S2 Re1 Re4 P1 -59.77(5) . . . . ?
S4 Re1 Re4 P1 123.85(5) . . . . ?
Cl1 Re1 Re4 P1 -3.12(6) . . . . ?
Re3 Re1 Re4 P1 -128.37(4) . . . . ?
Re2 Re1 Re4 P1 176.77(4) . . . . ?
Re5 Re1 Re4 P1 121.98(4) . . . . ?
S1 Re1 Re4 Re5 107.37(3) . . . . ?
S3 Re1 Re4 Re5 -68.15(3) . . . . ?
S2 Re1 Re4 Re5 178.25(3) . . . . ?
S4 Re1 Re4 Re5 1.87(3) . . . . ?
Cl1 Re1 Re4 Re5 -125.10(4) . . . . ?
Re3 Re1 Re4 Re5 109.652(8) . . . . ?
Re2 Re1 Re4 Re5 54.786(7) . . . . ?
S1 Re1 Re4 Re3 -2.28(3) . . . . ?
S3 Re1 Re4 Re3 -177.80(3) . . . . ?
S2 Re1 Re4 Re3 68.60(3) . . . . ?
S4 Re1 Re4 Re3 -107.78(3) . . . . ?
Cl1 Re1 Re4 Re3 125.25(4) . . . . ?
Re2 Re1 Re4 Re3 -54.866(7) . . . . ?
Re5 Re1 Re4 Re3 -109.652(8) . . . . ?
S1 Re1 Re4 Re6 52.28(3) . . . . ?
S3 Re1 Re4 Re6 -123.24(3) . . . . ?
S2 Re1 Re4 Re6 123.16(3) . . . . ?
S4 Re1 Re4 Re6 -53.22(3) . . . . ?
Cl1 Re1 Re4 Re6 179.81(4) . . . . ?
Re3 Re1 Re4 Re6 54.563(7) . . . . ?
Re2 Re1 Re4 Re6 -0.303(7) . . . . ?
Re5 Re1 Re4 Re6 -55.089(7) . . . . ?
S5 Re6 Re4 S3 -104.85(4) . . . . ?
S6 Re6 Re4 S3 -175.38(4) . . . . ?
S8 Re6 Re4 S3 0.81(4) . . . . ?
S7 Re6 Re4 S3 70.99(4) . . . . ?
P3 Re6 Re4 S3 127.59(5) . . . . ?
Re2 Re6 Re4 S3 -52.08(3) . . . . ?
Re3 Re6 Re4 S3 -106.92(3) . . . . ?
Re5 Re6 Re4 S3 2.66(3) . . . . ?
S5 Re6 Re4 S2 0.00(4) . . . . ?
S6 Re6 Re4 S2 -70.53(4) . . . . ?
S8 Re6 Re4 S2 105.66(4) . . . . ?
S7 Re6 Re4 S2 175.84(5) . . . . ?
P3 Re6 Re4 S2 -127.57(5) . . . . ?
Re2 Re6 Re4 S2 52.77(3) . . . . ?
Re3 Re6 Re4 S2 -2.07(3) . . . . ?
Re5 Re6 Re4 S2 107.51(3) . . . . ?
S5 Re6 Re4 S7 -175.83(4) . . . . ?
S6 Re6 Re4 S7 113.64(5) . . . . ?
S8 Re6 Re4 S7 -70.18(4) . . . . ?
P3 Re6 Re4 S7 56.60(5) . . . . ?
Re2 Re6 Re4 S7 -123.06(3) . . . . ?
Re3 Re6 Re4 S7 -177.90(3) . . . . ?
Re5 Re6 Re4 S7 -68.32(3) . . . . ?
S5 Re6 Re4 S6 70.53(4) . . . . ?
S8 Re6 Re4 S6 176.19(4) . . . . ?
S7 Re6 Re4 S6 -113.64(5) . . . . ?
P3 Re6 Re4 S6 -57.04(5) . . . . ?
Re2 Re6 Re4 S6 123.30(3) . . . . ?
Re3 Re6 Re4 S6 68.46(3) . . . . ?
Re5 Re6 Re4 S6 178.04(3) . . . . ?
S5 Re6 Re4 P1 130.26(5) . . . . ?
S6 Re6 Re4 P1 59.73(5) . . . . ?
S8 Re6 Re4 P1 -124.08(5) . . . . ?
S7 Re6 Re4 P1 -53.91(5) . . . . ?
P3 Re6 Re4 P1 2.69(6) . . . . ?
Re2 Re6 Re4 P1 -176.97(4) . . . . ?
Re3 Re6 Re4 P1 128.19(4) . . . . ?
Re5 Re6 Re4 P1 -122.23(4) . . . . ?
S5 Re6 Re4 Re5 -107.51(3) . . . . ?
S6 Re6 Re4 Re5 -178.04(3) . . . . ?
S8 Re6 Re4 Re5 -1.85(3) . . . . ?
S7 Re6 Re4 Re5 68.32(3) . . . . ?
P3 Re6 Re4 Re5 124.92(4) . . . . ?
Re2 Re6 Re4 Re5 -54.740(7) . . . . ?
Re3 Re6 Re4 Re5 -109.581(8) . . . . ?
S5 Re6 Re4 Re3 2.07(3) . . . . ?
S6 Re6 Re4 Re3 -68.46(3) . . . . ?
S8 Re6 Re4 Re3 107.73(3) . . . . ?
S7 Re6 Re4 Re3 177.90(3) . . . . ?
P3 Re6 Re4 Re3 -125.50(4) . . . . ?
Re2 Re6 Re4 Re3 54.841(7) . . . . ?
Re5 Re6 Re4 Re3 109.581(8) . . . . ?
S5 Re6 Re4 Re1 -52.47(3) . . . . ?
S6 Re6 Re4 Re1 -123.00(3) . . . . ?
S8 Re6 Re4 Re1 53.19(3) . . . . ?
S7 Re6 Re4 Re1 123.37(3) . . . . ?
P3 Re6 Re4 Re1 179.96(4) . . . . ?
Re2 Re6 Re4 Re1 0.303(7) . . . . ?
Re3 Re6 Re4 Re1 -54.538(7) . . . . ?
Re5 Re6 Re4 Re1 55.043(7) . . . . ?
S5 Re3 S1 Re1 -123.36(3) . . . . ?
S6 Re3 S1 Re1 -37.9(3) . . . . ?
S2 Re3 S1 Re1 49.94(3) . . . . ?
Cl3 Re3 S1 Re1 144.70(3) . . . . ?
Re6 Re3 S1 Re1 -71.00(3) . . . . ?
Re2 Re3 S1 Re1 -72.90(2) . . . . ?
Re4 Re3 S1 Re1 -2.35(3) . . . . ?
S5 Re3 S1 Re2 -50.46(3) . . . . ?
S6 Re3 S1 Re2 35.0(3) . . . . ?
S2 Re3 S1 Re2 122.84(3) . . . . ?
Cl3 Re3 S1 Re2 -142.40(3) . . . . ?
Re1 Re3 S1 Re2 72.90(2) . . . . ?
Re6 Re3 S1 Re2 1.89(3) . . . . ?
Re4 Re3 S1 Re2 70.55(3) . . . . ?
S3 Re1 S1 Re3 35.9(3) . . . . ?
S2 Re1 S1 Re3 -50.15(3) . . . . ?
S4 Re1 S1 Re3 123.11(3) . . . . ?
Cl1 Re1 S1 Re3 -144.02(3) . . . . ?
Re2 Re1 S1 Re3 73.05(2) . . . . ?
Re4 Re1 S1 Re3 2.35(3) . . . . ?
Re5 Re1 S1 Re3 70.68(3) . . . . ?
S3 Re1 S1 Re2 -37.1(3) . . . . ?
S2 Re1 S1 Re2 -123.19(3) . . . . ?
S4 Re1 S1 Re2 50.07(3) . . . . ?
Cl1 Re1 S1 Re2 142.94(3) . . . . ?
Re3 Re1 S1 Re2 -73.05(2) . . . . ?
Re4 Re1 S1 Re2 -70.70(3) . . . . ?
Re5 Re1 S1 Re2 -2.37(3) . . . . ?
S5 Re2 S1 Re3 50.18(3) . . . . ?
S8 Re2 S1 Re3 -36.9(3) . . . . ?
S4 Re2 S1 Re3 -122.82(3) . . . . ?
Cl2 Re2 S1 Re3 143.24(3) . . . . ?
Re6 Re2 S1 Re3 -1.89(3) . . . . ?
Re1 Re2 S1 Re3 -72.86(2) . . . . ?
Re5 Re2 S1 Re3 -70.49(3) . . . . ?
S5 Re2 S1 Re1 123.04(3) . . . . ?
S8 Re2 S1 Re1 36.0(3) . . . . ?
S4 Re2 S1 Re1 -49.96(3) . . . . ?
Cl2 Re2 S1 Re1 -143.90(3) . . . . ?
Re6 Re2 S1 Re1 70.97(3) . . . . ?
Re3 Re2 S1 Re1 72.86(2) . . . . ?
Re5 Re2 S1 Re1 2.37(3) . . . . ?
S3 Re4 S2 Re1 50.43(3) . . . . ?
S7 Re4 S2 Re1 -37.4(3) . . . . ?
S6 Re4 S2 Re1 -122.78(3) . . . . ?
P1 Re4 S2 Re1 143.73(3) . . . . ?
Re5 Re4 S2 Re1 -1.71(3) . . . . ?
Re3 Re4 S2 Re1 -72.53(2) . . . . ?
Re6 Re4 S2 Re1 -70.41(3) . . . . ?
S3 Re4 S2 Re3 122.96(3) . . . . ?
S7 Re4 S2 Re3 35.1(3) . . . . ?
S6 Re4 S2 Re3 -50.25(3) . . . . ?
P1 Re4 S2 Re3 -143.74(3) . . . . ?
Re5 Re4 S2 Re3 70.83(3) . . . . ?
Re1 Re4 S2 Re3 72.53(2) . . . . ?
Re6 Re4 S2 Re3 2.12(3) . . . . ?
S1 Re1 S2 Re4 122.91(3) . . . . ?
S3 Re1 S2 Re4 -50.30(3) . . . . ?
S4 Re1 S2 Re4 28.6(3) . . . . ?
Cl1 Re1 S2 Re4 -144.27(3) . . . . ?
Re3 Re1 S2 Re4 73.00(2) . . . . ?
Re2 Re1 S2 Re4 70.28(3) . . . . ?
Re5 Re1 S2 Re4 1.70(3) . . . . ?
S1 Re1 S2 Re3 49.91(3) . . . . ?
S3 Re1 S2 Re3 -123.30(3) . . . . ?
S4 Re1 S2 Re3 -44.4(3) . . . . ?
Cl1 Re1 S2 Re3 142.73(3) . . . . ?
Re2 Re1 S2 Re3 -2.72(3) . . . . ?
Re4 Re1 S2 Re3 -73.00(2) . . . . ?
Re5 Re1 S2 Re3 -71.30(2) . . . . ?
S5 Re3 S2 Re4 -34.4(3) . . . . ?
S1 Re3 S2 Re4 -123.15(3) . . . . ?
S6 Re3 S2 Re4 50.12(3) . . . . ?
Cl3 Re3 S2 Re4 143.18(3) . . . . ?
Re1 Re3 S2 Re4 -73.17(2) . . . . ?
Re6 Re3 S2 Re4 -2.12(3) . . . . ?
Re2 Re3 S2 Re4 -70.47(3) . . . . ?
S5 Re3 S2 Re1 38.8(3) . . . . ?
S1 Re3 S2 Re1 -49.98(3) . . . . ?
S6 Re3 S2 Re1 123.29(3) . . . . ?
Cl3 Re3 S2 Re1 -143.64(3) . . . . ?
Re6 Re3 S2 Re1 71.05(3) . . . . ?
Re2 Re3 S2 Re1 2.71(3) . . . . ?
Re4 Re3 S2 Re1 73.17(2) . . . . ?
S2 Re4 S3 Re5 -123.55(3) . . . . ?
S7 Re4 S3 Re5 50.00(3) . . . . ?
S6 Re4 S3 Re5 -37.6(3) . . . . ?
P1 Re4 S3 Re5 140.33(3) . . . . ?
Re3 Re4 S3 Re5 -70.95(3) . . . . ?
Re1 Re4 S3 Re5 -73.08(2) . . . . ?
Re6 Re4 S3 Re5 -2.75(3) . . . . ?
S2 Re4 S3 Re1 -50.48(3) . . . . ?
S7 Re4 S3 Re1 123.08(3) . . . . ?
S6 Re4 S3 Re1 35.5(3) . . . . ?
P1 Re4 S3 Re1 -146.59(3) . . . . ?
Re5 Re4 S3 Re1 73.08(2) . . . . ?
Re3 Re4 S3 Re1 2.13(3) . . . . ?
Re6 Re4 S3 Re1 70.33(3) . . . . ?
S4 Re5 S3 Re4 123.40(3) . . . . ?
S8 Re5 S3 Re4 37.8(3) . . . . ?
S7 Re5 S3 Re4 -49.85(3) . . . . ?
P2 Re5 S3 Re4 -143.53(3) . . . . ?
Re1 Re5 S3 Re4 73.05(2) . . . . ?
Re2 Re5 S3 Re4 70.81(3) . . . . ?
Re6 Re5 S3 Re4 2.74(3) . . . . ?
S4 Re5 S3 Re1 50.35(3) . . . . ?
S8 Re5 S3 Re1 -35.2(3) . . . . ?
S7 Re5 S3 Re1 -122.90(3) . . . . ?
P2 Re5 S3 Re1 143.42(3) . . . . ?
Re4 Re5 S3 Re1 -73.05(2) . . . . ?
Re2 Re5 S3 Re1 -2.24(3) . . . . ?
Re6 Re5 S3 Re1 -70.31(3) . . . . ?
S1 Re1 S3 Re4 -35.8(3) . . . . ?
S2 Re1 S3 Re4 50.31(3) . . . . ?
S4 Re1 S3 Re4 -123.06(3) . . . . ?
Cl1 Re1 S3 Re4 144.12(3) . . . . ?
Re3 Re1 S3 Re4 -2.14(3) . . . . ?
Re2 Re1 S3 Re4 -70.64(3) . . . . ?
Re5 Re1 S3 Re4 -72.89(2) . . . . ?
S1 Re1 S3 Re5 37.1(3) . . . . ?
S2 Re1 S3 Re5 123.20(3) . . . . ?
S4 Re1 S3 Re5 -50.17(3) . . . . ?
Cl1 Re1 S3 Re5 -142.99(3) . . . . ?
Re3 Re1 S3 Re5 70.75(3) . . . . ?
Re2 Re1 S3 Re5 2.25(3) . . . . ?
Re4 Re1 S3 Re5 72.89(2) . . . . ?
S3 Re5 S4 Re1 -50.27(3) . . . . ?
S8 Re5 S4 Re1 122.96(3) . . . . ?
S7 Re5 S4 Re1 37.7(3) . . . . ?
P2 Re5 S4 Re1 -143.82(3) . . . . ?
Re4 Re5 S4 Re1 1.94(3) . . . . ?
Re2 Re5 S4 Re1 72.61(2) . . . . ?
Re6 Re5 S4 Re1 70.47(3) . . . . ?
S3 Re5 S4 Re2 -122.88(3) . . . . ?
S8 Re5 S4 Re2 50.35(3) . . . . ?
S7 Re5 S4 Re2 -34.9(3) . . . . ?
P2 Re5 S4 Re2 143.57(3) . . . . ?
Re4 Re5 S4 Re2 -70.67(3) . . . . ?
Re1 Re5 S4 Re2 -72.61(2) . . . . ?
Re6 Re5 S4 Re2 -2.14(3) . . . . ?
S1 Re1 S4 Re5 -123.03(3) . . . . ?
S3 Re1 S4 Re5 50.17(3) . . . . ?
S2 Re1 S4 Re5 -28.7(3) . . . . ?
Cl1 Re1 S4 Re5 144.16(3) . . . . ?
Re3 Re1 S4 Re5 -70.46(2) . . . . ?
Re2 Re1 S4 Re5 -73.07(2) . . . . ?
Re4 Re1 S4 Re5 -1.93(3) . . . . ?
S1 Re1 S4 Re2 -49.96(3) . . . . ?
S3 Re1 S4 Re2 123.25(3) . . . . ?
S2 Re1 S4 Re2 44.4(3) . . . . ?
Cl1 Re1 S4 Re2 -142.77(3) . . . . ?
Re3 Re1 S4 Re2 2.62(3) . . . . ?
Re4 Re1 S4 Re2 71.15(2) . . . . ?
Re5 Re1 S4 Re2 73.07(2) . . . . ?
S1 Re2 S4 Re5 123.02(3) . . . . ?
S5 Re2 S4 Re5 37.2(3) . . . . ?
S8 Re2 S4 Re5 -50.16(3) . . . . ?
Cl2 Re2 S4 Re5 -142.45(3) . . . . ?
Re6 Re2 S4 Re5 2.15(3) . . . . ?
Re1 Re2 S4 Re5 73.11(2) . . . . ?
Re3 Re2 S4 Re5 70.50(3) . . . . ?
S1 Re2 S4 Re1 49.92(3) . . . . ?
S5 Re2 S4 Re1 -35.9(3) . . . . ?
S8 Re2 S4 Re1 -123.26(3) . . . . ?
Cl2 Re2 S4 Re1 144.45(3) . . . . ?
Re6 Re2 S4 Re1 -70.96(3) . . . . ?
Re3 Re2 S4 Re1 -2.60(3) . . . . ?
Re5 Re2 S4 Re1 -73.11(2) . . . . ?
S1 Re3 S5 Re6 123.18(3) . . . . ?
S6 Re3 S5 Re6 -50.11(3) . . . . ?
S2 Re3 S5 Re6 34.4(3) . . . . ?
Cl3 Re3 S5 Re6 -143.19(3) . . . . ?
Re1 Re3 S5 Re6 70.80(3) . . . . ?
Re2 Re3 S5 Re6 72.80(2) . . . . ?
Re4 Re3 S5 Re6 2.14(3) . . . . ?
S1 Re3 S5 Re2 50.38(3) . . . . ?
S6 Re3 S5 Re2 -122.91(3) . . . . ?
S2 Re3 S5 Re2 -38.4(3) . . . . ?
Cl3 Re3 S5 Re2 144.01(3) . . . . ?
Re1 Re3 S5 Re2 -2.00(3) . . . . ?
Re6 Re3 S5 Re2 -72.80(2) . . . . ?
Re4 Re3 S5 Re2 -70.66(3) . . . . ?
S6 Re6 S5 Re3 50.31(3) . . . . ?
S8 Re6 S5 Re3 -122.90(3) . . . . ?
S7 Re6 S5 Re3 -33.3(3) . . . . ?
P3 Re6 S5 Re3 144.59(3) . . . . ?
Re2 Re6 S5 Re3 -73.01(2) . . . . ?
Re4 Re6 S5 Re3 -2.13(3) . . . . ?
Re5 Re6 S5 Re3 -70.35(3) . . . . ?
S6 Re6 S5 Re2 123.32(3) . . . . ?
S8 Re6 S5 Re2 -49.89(3) . . . . ?
S7 Re6 S5 Re2 39.7(3) . . . . ?
P3 Re6 S5 Re2 -142.40(3) . . . . ?
Re3 Re6 S5 Re2 73.01(2) . . . . ?
Re4 Re6 S5 Re2 70.87(3) . . . . ?
Re5 Re6 S5 Re2 2.66(3) . . . . ?
S1 Re2 S5 Re3 -50.27(3) . . . . ?
S8 Re2 S5 Re3 122.90(3) . . . . ?
S4 Re2 S5 Re3 35.5(3) . . . . ?
Cl2 Re2 S5 Re3 -144.75(3) . . . . ?
Re6 Re2 S5 Re3 73.05(2) . . . . ?
Re1 Re2 S5 Re3 1.99(3) . . . . ?
Re5 Re2 S5 Re3 70.40(3) . . . . ?
S1 Re2 S5 Re6 -123.32(3) . . . . ?
S8 Re2 S5 Re6 49.85(3) . . . . ?
S4 Re2 S5 Re6 -37.5(3) . . . . ?
Cl2 Re2 S5 Re6 142.19(3) . . . . ?
Re1 Re2 S5 Re6 -71.07(3) . . . . ?
Re3 Re2 S5 Re6 -73.05(2) . . . . ?
Re5 Re2 S5 Re6 -2.66(3) . . . . ?
S5 Re6 S6 Re4 -122.98(3) . . . . ?
S8 Re6 S6 Re4 -30.1(3) . . . . ?
S7 Re6 S6 Re4 50.29(3) . . . . ?
P3 Re6 S6 Re4 144.43(4) . . . . ?
Re2 Re6 S6 Re4 -70.43(3) . . . . ?
Re3 Re6 S6 Re4 -72.91(2) . . . . ?
Re5 Re6 S6 Re4 -1.90(3) . . . . ?
S5 Re6 S6 Re3 -50.08(3) . . . . ?
S8 Re6 S6 Re3 42.8(3) . . . . ?
S7 Re6 S6 Re3 123.20(3) . . . . ?
P3 Re6 S6 Re3 -142.67(4) . . . . ?
Re2 Re6 S6 Re3 2.48(3) . . . . ?
Re4 Re6 S6 Re3 72.91(2) . . . . ?
Re5 Re6 S6 Re3 71.01(3) . . . . ?
S3 Re4 S6 Re6 37.2(3) . . . . ?
S2 Re4 S6 Re6 123.10(3) . . . . ?
S7 Re4 S6 Re6 -50.47(3) . . . . ?
P1 Re4 S6 Re6 -140.75(3) . . . . ?
Re5 Re4 S6 Re6 1.91(3) . . . . ?
Re3 Re4 S6 Re6 72.73(2) . . . . ?
Re1 Re4 S6 Re6 70.44(3) . . . . ?
S3 Re4 S6 Re3 -35.6(3) . . . . ?
S2 Re4 S6 Re3 50.37(3) . . . . ?
S7 Re4 S6 Re3 -123.20(3) . . . . ?
P1 Re4 S6 Re3 146.52(3) . . . . ?
Re5 Re4 S6 Re3 -70.82(3) . . . . ?
Re1 Re4 S6 Re3 -2.29(3) . . . . ?
Re6 Re4 S6 Re3 -72.73(2) . . . . ?
S5 Re3 S6 Re6 50.16(3) . . . . ?
S1 Re3 S6 Re6 -35.3(3) . . . . ?
S2 Re3 S6 Re6 -123.17(3) . . . . ?
Cl3 Re3 S6 Re6 142.10(3) . . . . ?
Re1 Re3 S6 Re6 -70.87(3) . . . . ?
Re2 Re3 S6 Re6 -2.46(3) . . . . ?
Re4 Re3 S6 Re6 -73.18(2) . . . . ?
S5 Re3 S6 Re4 123.34(3) . . . . ?
S1 Re3 S6 Re4 37.8(3) . . . . ?
S2 Re3 S6 Re4 -49.99(3) . . . . ?
Cl3 Re3 S6 Re4 -144.72(3) . . . . ?
Re1 Re3 S6 Re4 2.30(3) . . . . ?
Re6 Re3 S6 Re4 73.18(2) . . . . ?
Re2 Re3 S6 Re4 70.71(3) . . . . ?
S3 Re4 S7 Re5 -49.86(3) . . . . ?
S2 Re4 S7 Re5 38.0(3) . . . . ?
S6 Re4 S7 Re5 123.34(3) . . . . ?
P1 Re4 S7 Re5 -143.19(3) . . . . ?
Re3 Re4 S7 Re5 70.99(3) . . . . ?
Re1 Re4 S7 Re5 2.74(3) . . . . ?
Re6 Re4 S7 Re5 73.03(2) . . . . ?
S3 Re4 S7 Re6 -122.88(3) . . . . ?
S2 Re4 S7 Re6 -35.1(3) . . . . ?
S6 Re4 S7 Re6 50.32(3) . . . . ?
P1 Re4 S7 Re6 143.78(3) . . . . ?
Re5 Re4 S7 Re6 -73.03(2) . . . . ?
Re3 Re4 S7 Re6 -2.04(3) . . . . ?
Re1 Re4 S7 Re6 -70.28(3) . . . . ?
S3 Re5 S7 Re4 49.83(3) . . . . ?
S4 Re5 S7 Re4 -38.1(3) . . . . ?
S8 Re5 S7 Re4 -123.39(3) . . . . ?
P2 Re5 S7 Re4 143.40(3) . . . . ?
Re1 Re5 S7 Re4 -2.74(3) . . . . ?
Re2 Re5 S7 Re4 -70.87(3) . . . . ?
Re6 Re5 S7 Re4 -73.06(2) . . . . ?
S3 Re5 S7 Re6 122.89(3) . . . . ?
S4 Re5 S7 Re6 34.9(3) . . . . ?
S8 Re5 S7 Re6 -50.33(3) . . . . ?
P2 Re5 S7 Re6 -143.54(3) . . . . ?
Re4 Re5 S7 Re6 73.06(2) . . . . ?
Re1 Re5 S7 Re6 70.32(3) . . . . ?
Re2 Re5 S7 Re6 2.19(3) . . . . ?
S5 Re6 S7 Re4 33.3(3) . . . . ?
S6 Re6 S7 Re4 -50.39(3) . . . . ?
S8 Re6 S7 Re4 122.91(3) . . . . ?
P3 Re6 S7 Re4 -144.64(3) . . . . ?
Re2 Re6 S7 Re4 70.54(3) . . . . ?
Re3 Re6 S7 Re4 2.04(3) . . . . ?
Re5 Re6 S7 Re4 72.74(2) . . . . ?
S5 Re6 S7 Re5 -39.5(3) . . . . ?
S6 Re6 S7 Re5 -123.12(3) . . . . ?
S8 Re6 S7 Re5 50.17(3) . . . . ?
P3 Re6 S7 Re5 142.63(3) . . . . ?
Re2 Re6 S7 Re5 -2.20(3) . . . . ?
Re3 Re6 S7 Re5 -70.70(3) . . . . ?
Re4 Re6 S7 Re5 -72.74(2) . . . . ?
S3 Re5 S8 Re6 -37.4(3) . . . . ?
S4 Re5 S8 Re6 -122.97(3) . . . . ?
S7 Re5 S8 Re6 50.30(3) . . . . ?
P2 Re5 S8 Re6 143.95(3) . . . . ?
Re4 Re5 S8 Re6 -1.92(3) . . . . ?
Re1 Re5 S8 Re6 -70.43(3) . . . . ?
Re2 Re5 S8 Re6 -72.57(2) . . . . ?
S3 Re5 S8 Re2 35.2(3) . . . . ?
S4 Re5 S8 Re2 -50.40(3) . . . . ?
S7 Re5 S8 Re2 122.87(3) . . . . ?
P2 Re5 S8 Re2 -143.48(3) . . . . ?
Re4 Re5 S8 Re2 70.65(3) . . . . ?
Re1 Re5 S8 Re2 2.14(3) . . . . ?
Re6 Re5 S8 Re2 72.57(2) . . . . ?
S5 Re6 S8 Re5 122.96(3) . . . . ?
S6 Re6 S8 Re5 30.1(3) . . . . ?
S7 Re6 S8 Re5 -50.28(3) . . . . ?
P3 Re6 S8 Re5 -144.42(4) . . . . ?
Re2 Re6 S8 Re5 73.06(2) . . . . ?
Re3 Re6 S8 Re5 70.31(3) . . . . ?
Re4 Re6 S8 Re5 1.91(3) . . . . ?
S5 Re6 S8 Re2 49.90(3) . . . . ?
S6 Re6 S8 Re2 -43.0(3) . . . . ?
S7 Re6 S8 Re2 -123.34(3) . . . . ?
P3 Re6 S8 Re2 142.52(4) . . . . ?
Re3 Re6 S8 Re2 -2.75(3) . . . . ?
Re4 Re6 S8 Re2 -71.15(3) . . . . ?
Re5 Re6 S8 Re2 -73.06(2) . . . . ?
S1 Re2 S8 Re5 -35.9(3) . . . . ?
S5 Re2 S8 Re5 -122.88(3) . . . . ?
S4 Re2 S8 Re5 50.11(3) . . . . ?
Cl2 Re2 S8 Re5 144.01(3) . . . . ?
Re6 Re2 S8 Re5 -73.18(2) . . . . ?
Re1 Re2 S8 Re5 -2.14(3) . . . . ?
Re3 Re2 S8 Re5 -70.44(3) . . . . ?
S1 Re2 S8 Re6 37.3(3) . . . . ?
S5 Re2 S8 Re6 -49.70(3) . . . . ?
S4 Re2 S8 Re6 123.29(3) . . . . ?
Cl2 Re2 S8 Re6 -142.81(3) . . . . ?
Re1 Re2 S8 Re6 71.03(3) . . . . ?
Re3 Re2 S8 Re6 2.74(3) . . . . ?
Re5 Re2 S8 Re6 73.18(2) . . . . ?
S3 Re4 P1 C11 107.55(18) . . . . ?
S2 Re4 P1 C11 17.69(18) . . . . ?
S7 Re4 P1 C11 -162.18(18) . . . . ?
S6 Re4 P1 C11 -72.69(18) . . . . ?
Re5 Re4 P1 C11 154.46(17) . . . . ?
Re3 Re4 P1 C11 -29.56(19) . . . . ?
Re1 Re4 P1 C11 64.69(19) . . . . ?
Re6 Re4 P1 C11 -119.31(18) . . . . ?
S3 Re4 P1 C15 -132.95(18) . . . . ?
S2 Re4 P1 C15 137.18(18) . . . . ?
S7 Re4 P1 C15 -42.68(18) . . . . ?
S6 Re4 P1 C15 46.80(18) . . . . ?
Re5 Re4 P1 C15 -86.05(18) . . . . ?
Re3 Re4 P1 C15 89.94(18) . . . . ?
Re1 Re4 P1 C15 -175.81(17) . . . . ?
Re6 Re4 P1 C15 0.18(19) . . . . ?
S3 Re4 P1 C13 -12.84(17) . . . . ?
S2 Re4 P1 C13 -102.71(17) . . . . ?
S7 Re4 P1 C13 77.42(17) . . . . ?
S6 Re4 P1 C13 166.91(17) . . . . ?
Re5 Re4 P1 C13 34.06(18) . . . . ?
Re3 Re4 P1 C13 -149.95(16) . . . . ?
Re1 Re4 P1 C13 -55.70(18) . . . . ?
Re6 Re4 P1 C13 120.29(17) . . . . ?
S3 Re5 P2 C21 101.73(19) . . . . ?
S4 Re5 P2 C21 -168.41(18) . . . . ?
S8 Re5 P2 C21 -78.43(19) . . . . ?
S7 Re5 P2 C21 11.41(19) . . . . ?
Re4 Re5 P2 C21 56.66(19) . . . . ?
Re1 Re5 P2 C21 146.90(18) . . . . ?
Re2 Re5 P2 C21 -123.46(18) . . . . ?
Re6 Re5 P2 C21 -33.78(19) . . . . ?
S3 Re5 P2 C25 -16.80(18) . . . . ?
S4 Re5 P2 C25 73.05(18) . . . . ?
S8 Re5 P2 C25 163.04(18) . . . . ?
S7 Re5 P2 C25 -107.13(18) . . . . ?
Re4 Re5 P2 C25 -61.88(19) . . . . ?
Re1 Re5 P2 C25 28.36(19) . . . . ?
Re2 Re5 P2 C25 118.00(18) . . . . ?
Re6 Re5 P2 C25 -152.32(18) . . . . ?
S3 Re5 P2 C23 -137.47(19) . . . . ?
S4 Re5 P2 C23 -47.61(19) . . . . ?
S8 Re5 P2 C23 42.37(19) . . . . ?
S7 Re5 P2 C23 132.21(19) . . . . ?
Re4 Re5 P2 C23 177.46(18) . . . . ?
Re1 Re5 P2 C23 -92.30(19) . . . . ?
Re2 Re5 P2 C23 -2.7(2) . . . . ?
Re6 Re5 P2 C23 87.02(19) . . . . ?
S5 Re6 P3 C31 17.11(19) . . . . ?
S6 Re6 P3 C31 107.17(19) . . . . ?
S8 Re6 P3 C31 -73.48(19) . . . . ?
S7 Re6 P3 C31 -163.14(19) . . . . ?
Re2 Re6 P3 C31 -28.3(2) . . . . ?
Re3 Re6 P3 C31 60.7(2) . . . . ?
Re4 Re6 P3 C31 152.20(19) . . . . ?
Re5 Re6 P3 C31 -117.06(19) . . . . ?
S5 Re6 P3 C33 136.24(19) . . . . ?
S6 Re6 P3 C33 -133.70(19) . . . . ?
S8 Re6 P3 C33 45.65(19) . . . . ?
S7 Re6 P3 C33 -44.01(19) . . . . ?
Re2 Re6 P3 C33 90.86(19) . . . . ?
Re3 Re6 P3 C33 179.86(19) . . . . ?
Re4 Re6 P3 C33 -88.67(19) . . . . ?
Re5 Re6 P3 C33 2.1(2) . . . . ?
S5 Re6 P3 C35 -99.7(3) . . . . ?
S6 Re6 P3 C35 -9.7(3) . . . . ?
S8 Re6 P3 C35 169.7(3) . . . . ?
S7 Re6 P3 C35 80.0(3) . . . . ?
Re2 Re6 P3 C35 -145.1(2) . . . . ?
Re3 Re6 P3 C35 -56.1(3) . . . . ?
Re4 Re6 P3 C35 35.3(3) . . . . ?
Re5 Re6 P3 C35 126.1(2) . . . . ?
C15 P1 C11 C12 -60.1(4) . . . . ?
C13 P1 C11 C12 -169.3(4) . . . . ?
Re4 P1 C11 C12 63.5(4) . . . . ?
C11 P1 C13 C14 171.9(4) . . . . ?
C15 P1 C13 C14 62.8(4) . . . . ?
Re4 P1 C13 C14 -61.2(4) . . . . ?
C11 P1 C15 C16 -44.3(4) . . . . ?
C13 P1 C15 C16 63.6(4) . . . . ?
Re4 P1 C15 C16 -170.0(3) . . . . ?
C25 P2 C21 C22 -170.6(4) . . . . ?
C23 P2 C21 C22 -60.9(4) . . . . ?
Re5 P2 C21 C22 62.9(4) . . . . ?
C21 P2 C23 C24 -38.3(5) . . . . ?
C25 P2 C23 C24 68.6(4) . . . . ?
Re5 P2 C23 C24 -164.6(4) . . . . ?
C21 P2 C25 C26 175.9(4) . . . . ?
C23 P2 C25 C26 65.8(4) . . . . ?
Re5 P2 C25 C26 -58.1(4) . . . . ?
C33 P3 C31 C32 -60.5(5) . . . . ?
C35 P3 C31 C32 -172.9(4) . . . . ?
Re6 P3 C31 C32 61.7(4) . . . . ?
C31 P3 C33 C34 -50.4(5) . . . . ?
C35 P3 C33 C34 56.1(5) . . . . ?
Re6 P3 C33 C34 -175.6(4) . . . . ?
C31 P3 C35 C36 161.0(5) . . . . ?
C33 P3 C35 C36 51.2(5) . . . . ?
Re6 P3 C35 C36 -74.0(5) . . . . ?
C49 N1 C41 C42 -55.3(6) . . . . ?
C45 N1 C41 C42 63.2(5) . . . . ?
C53 N1 C41 C42 -176.3(4) . . . . ?
N1 C41 C42 C43 -177.6(4) . . . . ?
C41 C42 C43 C44 -177.4(5) . . . . ?
C49 N1 C45 C46 -171.7(4) . . . . ?
C41 N1 C45 C46 66.6(6) . . . . ?
C53 N1 C45 C46 -51.0(6) . . . . ?
N1 C45 C46 C47 -162.1(5) . . . . ?
C45 C46 C47 C48 -174.9(5) . . . . ?
C45 N1 C49 C50 179.8(5) . . . . ?
C41 N1 C49 C50 -59.2(6) . . . . ?
C53 N1 C49 C50 59.1(6) . . . . ?
N1 C49 C50 C51 177.8(5) . . . . ?
C49 C50 C51 C52 175.9(6) . . . . ?
C49 N1 C53 C54 57.5(6) . . . . ?
C45 N1 C53 C54 -60.6(6) . . . . ?
C41 N1 C53 C54 179.1(4) . . . . ?
N1 C53 C54 C55 -178.0(5) . . . . ?
C53 C54 C55 C56 -66.4(8) . . . . ?
